data_7112982
loop_
_publ_author_name
'Faust, Thomas B.'
'Heath, Paul G.'
'Muryn, Christopher A.'
'Timco, Grigore A.'
'Winpenny, Richard E. P.'

_publ_section_title
;
 Caesium ion sequestration by a fluoro-metallocrown [16]-MC-8.
;
_journal_issue 34
_journal_name_full 'Chemical communications (Cambridge, England)'
_journal_page_first 6258
_journal_page_last 6260
_journal_paper_doi 10.1039/c0cc01188f
_journal_volume 46
_journal_year 2010
_chemical_formula_sum 'C81 H145.5 Co Cr7 Cs F8 N0.5 O32'
_chemical_formula_weight 2346.32
_chemical_name_common '[Cs@Cr7CoF8(piv)16].0.5(MeCN)'
_chemical_name_systematic
;
?
;
_space_group_IT_number 15
_symmetry_cell_setting monoclinic
_symmetry_space_group_name_Hall '-C 2yc'
_symmetry_space_group_name_H-M 'C 1 2/c 1'
_atom_sites_solution_hydrogens geom
_atom_sites_solution_primary direct
_atom_sites_solution_secondary difmap
_audit_creation_method SHELXL-97
_cell_angle_alpha 90.00
_cell_angle_beta 114.009(5)
_cell_angle_gamma 90.00
_cell_formula_units_Z 8
_cell_length_a 45.069(2)
_cell_length_b 16.3923(3)
_cell_length_c 34.8600(19)
_cell_measurement_reflns_used 17208
_cell_measurement_temperature 100(2)
_cell_measurement_theta_max 28.5798
_cell_measurement_theta_min 2.6769
_cell_volume 23525.8(19)
_computing_cell_refinement
;
CrysAlis RED, Oxford Diffraction Ltd.,
Version 1.171.34.9 (release 08-12-2009 CrysAlis171 .NET)
(compiled Dec 8 2009,17:31:18)
;
_computing_data_collection
;
CrysAlis CCD, Oxford Diffraction Ltd.,
Version 1.171.34.9 (release 08-12-2009 CrysAlis171 .NET)
(compiled Dec 8 2009,17:31:18)
;
_computing_data_reduction
;
CrysAlis RED, Oxford Diffraction Ltd.,
Version 1.171.34.9 (release 08-12-2009 CrysAlis171 .NET)
(compiled Dec 8 2009,17:31:18)
;
_computing_molecular_graphics 'SHELXL-97 (Sheldrick, 1997)'
_computing_publication_material 'SHELXL-97 (Sheldrick, 1997)'
_computing_structure_refinement 'SHELXL-97 (Sheldrick, 1997)'
_computing_structure_solution 'SHELXS-97 (Sheldrick, 1990)'
_diffrn_ambient_temperature 100(2)
_diffrn_detector_area_resol_mean 8.336
_diffrn_measured_fraction_theta_full 0.995
_diffrn_measured_fraction_theta_max 0.995
_diffrn_measurement_device_type 'Oxford Diffraction XCalibur 2'
_diffrn_measurement_method 'phi and omega'
_diffrn_radiation_monochromator graphite
_diffrn_radiation_source 'Enhance (Mo) X-ray Source'
_diffrn_radiation_type MoK\a
_diffrn_radiation_wavelength 0.71073
_diffrn_reflns_av_R_equivalents 0.0480
_diffrn_reflns_av_sigmaI/netI 0.1033
_diffrn_reflns_limit_h_max 55
_diffrn_reflns_limit_h_min -56
_diffrn_reflns_limit_k_max 17
_diffrn_reflns_limit_k_min -20
_diffrn_reflns_limit_l_max 43
_diffrn_reflns_limit_l_min -23
_diffrn_reflns_number 45431
_diffrn_reflns_theta_full 26.37
_diffrn_reflns_theta_max 26.37
_diffrn_reflns_theta_min 2.68
_exptl_absorpt_coefficient_mu 1.140
_exptl_absorpt_correction_T_max 0.8040
_exptl_absorpt_correction_T_min 0.6584
_exptl_absorpt_correction_type multi-scan
_exptl_crystal_colour green
_exptl_crystal_density_diffrn 1.325
_exptl_crystal_density_method 'not measured'
_exptl_crystal_description block
_exptl_crystal_F_000 9704
_exptl_crystal_size_max 0.40
_exptl_crystal_size_mid 0.40
_exptl_crystal_size_min 0.20
_refine_diff_density_max 2.623
_refine_diff_density_min -1.603
_refine_diff_density_rms 0.156
_refine_ls_extinction_method none
_refine_ls_goodness_of_fit_ref 1.063
_refine_ls_hydrogen_treatment constr
_refine_ls_matrix_type full
_refine_ls_number_parameters 1212
_refine_ls_number_reflns 23954
_refine_ls_number_restraints 2314
_refine_ls_restrained_S_all 1.129
_refine_ls_R_factor_all 0.1401
_refine_ls_R_factor_gt 0.0812
_refine_ls_shift/su_max 0.001
_refine_ls_shift/su_mean 0.000
_refine_ls_structure_factor_coef Fsqd
_refine_ls_weighting_details 'calc w=1/[\s^2^(Fo^2^)+(0.1434P)^2^+0.0000P] where P=(Fo^2^+2Fc^2^)/3'
_refine_ls_weighting_scheme calc
_refine_ls_wR_factor_gt 0.2288
_refine_ls_wR_factor_ref 0.2559
_reflns_number_gt 13054
_reflns_number_total 23954
_reflns_threshold_expression >2sigma(I)
_cod_data_source_file c0cc01188f.txt
_cod_data_source_block c2c
_cod_depositor_comments
;
The following automatic conversions were performed:

'_symmetry_cell_setting' value 'Monoclinic' changed to 'monoclinic'
according to
/usr/data/users/saulius/automatic-downloads/retrospective/RSC/lib/dictionaries/cif_core.dic
dictionary named 'cif_core.dic' version 2.4.2 from 2011-04-26.

Automatic conversion script
Id: cif_fix_values 2281 2013-09-26 08:29:07Z andrius 
;
_cod_original_cell_volume 23526.1(18)
_cod_original_sg_symbol_H-M C2/c
_cod_original_formula_sum 'C81 H145.50 Co Cr7 Cs F8 N0.50 O32'
_cod_database_code 7112982

loop_
_symmetry_equiv_pos_as_xyz
'x, y, z'
'-x, y, -z+1/2'
'x+1/2, y+1/2, z'
'-x+1/2, y+1/2, -z+1/2'
'-x, -y, -z'
'x, -y, z-1/2'
'-x+1/2, -y+1/2, -z'
'x+1/2, -y+1/2, z-1/2'

loop_
_atom_site_label
_atom_site_type_symbol
_atom_site_fract_x
_atom_site_fract_y
_atom_site_fract_z
_atom_site_U_iso_or_equiv
_atom_site_adp_type
_atom_site_occupancy
_atom_site_symmetry_multiplicity
_atom_site_calc_flag
_atom_site_refinement_flags
_atom_site_disorder_assembly
_atom_site_disorder_group
Cr1 Cr 0.14506(3) 0.51589(7) 0.48321(3) 0.0183(3) Uani 0.88 1 d P . .
Cr2 Cr 0.10162(3) 0.38640(7) 0.40623(4) 0.0227(3) Uani 0.88 1 d P . .
Cr3 Cr 0.08954(3) 0.18386(7) 0.40139(4) 0.0259(3) Uani 0.88 1 d P . .
Cr4 Cr 0.08429(3) 0.04927(7) 0.47129(4) 0.0261(3) Uani 0.88 1 d P . .
Cr5 Cr 0.10840(3) 0.04919(7) 0.57691(4) 0.0304(3) Uani 0.88 1 d P . .
Cr6 Cr 0.13787(4) 0.18625(8) 0.65540(4) 0.0330(3) Uani 0.88 1 d P . .
Cr7 Cr 0.15610(3) 0.38554(7) 0.65820(4) 0.0292(3) Uani 0.88 1 d P . .
Cr8 Cr 0.16524(3) 0.51585(7) 0.58878(3) 0.0181(3) Uani 0.88 1 d P . .
Co1 Co 0.14506(3) 0.51589(7) 0.48321(3) 0.0183(3) Uani 0.13 1 d P . .
Co2 Co 0.10162(3) 0.38640(7) 0.40623(4) 0.0227(3) Uani 0.13 1 d P . .
Co3 Co 0.08954(3) 0.18386(7) 0.40139(4) 0.0259(3) Uani 0.13 1 d P . .
Co4 Co 0.08429(3) 0.04927(7) 0.47129(4) 0.0261(3) Uani 0.13 1 d P . .
Co5 Co 0.10840(3) 0.04919(7) 0.57691(4) 0.0304(3) Uani 0.13 1 d P . .
Co6 Co 0.13787(4) 0.18625(8) 0.65540(4) 0.0330(3) Uani 0.13 1 d P . .
Co7 Co 0.15610(3) 0.38554(7) 0.65820(4) 0.0292(3) Uani 0.13 1 d P . .
Co8 Co 0.16524(3) 0.51585(7) 0.58878(3) 0.0181(3) Uani 0.13 1 d P . .
Cs1 Cs 0.127915(14) 0.28523(3) 0.530840(16) 0.03201(15) Uani 1 1 d . . .
F1 F 0.11546(10) 0.4203(2) 0.46249(12) 0.0236(9) Uani 1 1 d . . .
F2 F 0.11335(11) 0.2774(2) 0.42924(12) 0.0259(10) Uani 1 1 d . . .
F3 F 0.08416(9) 0.1584(2) 0.45238(11) 0.0181(8) Uani 1 1 d . . .
F4 F 0.11218(10) 0.0867(2) 0.52672(12) 0.0225(9) Uani 1 1 d . . .
F5 F 0.11329(10) 0.1589(2) 0.59702(12) 0.0194(9) Uani 1 1 d . . .
F6 F 0.15501(10) 0.2766(2) 0.63655(12) 0.0216(9) Uani 1 1 d . . .
F7 F 0.14472(10) 0.4200(2) 0.60234(12) 0.0226(9) Uani 1 1 d . . .
F8 F 0.16154(10) 0.4570(2) 0.53847(13) 0.0246(9) Uani 1 1 d . . .
O1 O 0.08747(14) 0.3464(3) 0.34793(16) 0.0319(13) Uani 1 1 d . . .
O2 O 0.09577(16) 0.2114(3) 0.35145(17) 0.0348(14) Uani 1 1 d . . .
O3 O 0.05721(13) 0.3692(3) 0.40325(17) 0.0291(12) Uani 1 1 d . . .
O4 O 0.04733(13) 0.2402(3) 0.38038(16) 0.0292(12) Uani 1 1 d . . .
O5 O 0.06609(16) 0.0883(3) 0.37147(17) 0.0382(15) Uani 1 1 d . . .
O6 O 0.05439(16) 0.0112(3) 0.41590(18) 0.0416(15) Uani 1 1 d . . .
O7 O 0.12968(14) 0.1211(3) 0.42055(19) 0.0357(14) Uani 1 1 d . . .
O8 O 0.12176(15) 0.0222(3) 0.45953(19) 0.0378(14) Uani 1 1 d . . .
O9 O 0.08505(17) -0.0628(3) 0.48920(19) 0.0407(16) Uani 1 1 d . . .
O10 O 0.1059(2) -0.0634(3) 0.5589(2) 0.070(3) Uani 1 1 d . . .
O11 O 0.04663(13) 0.0786(4) 0.48191(16) 0.0322(13) Uani 1 1 d . . .
O12 O 0.06194(14) 0.0694(4) 0.55079(17) 0.0422(16) Uani 1 1 d . . .
O13 O 0.1025(2) 0.0063(4) 0.62525(19) 0.070(3) Uani 1 1 d . . .
O14 O 0.1216(2) 0.0940(4) 0.6757(2) 0.068(3) Uani 1 1 d . . .
O15 O 0.15498(17) 0.0336(4) 0.60377(19) 0.055(2) Uani 1 1 d . . .
O16 O 0.17428(16) 0.1202(4) 0.6563(2) 0.0475(17) Uani 1 1 d . . .
O17 O 0.1631(2) 0.2121(4) 0.71341(19) 0.069(3) Uani 1 1 d . . .
O18 O 0.1675(2) 0.3460(4) 0.71522(18) 0.055(2) Uani 1 1 d . . .
O19 O 0.10140(17) 0.2471(4) 0.6566(2) 0.0500(18) Uani 1 1 d . . .
O20 O 0.10947(17) 0.3775(4) 0.6468(2) 0.055(2) Uani 1 1 d . . .
O21 O 0.1543(2) 0.4934(4) 0.6791(2) 0.055(2) Uani 1 1 d . . .
O22 O 0.16881(16) 0.5765(3) 0.63968(18) 0.0379(15) Uani 1 1 d . . .
O23 O 0.20184(15) 0.3938(4) 0.67082(18) 0.0422(16) Uani 1 1 d . . .
O24 O 0.20868(13) 0.4652(4) 0.62113(16) 0.0390(15) Uani 1 1 d . . .
O25 O 0.18717(15) 0.6080(3) 0.57544(17) 0.0366(14) Uani 1 1 d . . .
O26 O 0.17698(16) 0.6041(4) 0.50703(18) 0.0408(15) Uani 1 1 d . . .
O27 O 0.11940(14) 0.5553(3) 0.56088(17) 0.0309(13) Uani 1 1 d . . .
O28 O 0.10767(13) 0.5636(3) 0.49261(16) 0.0287(12) Uani 1 1 d . . .
O29 O 0.12711(16) 0.5736(3) 0.42742(17) 0.0406(15) Uani 1 1 d . . .
O30 O 0.08796(14) 0.4939(3) 0.38336(17) 0.0319(13) Uani 1 1 d . . .
O31 O 0.17735(14) 0.4562(4) 0.46610(17) 0.0451(17) Uani 1 1 d . A .
O32 O 0.14397(14) 0.4004(3) 0.40539(17) 0.0322(13) Uani 1 1 d . A .
C1 C 0.1026(3) 0.5620(6) 0.3944(3) 0.0564(15) Uani 1 1 d DU . .
C2 C 0.0888(3) 0.6329(5) 0.3633(3) 0.0589(15) Uani 1 1 d DU . .
C3 C 0.0555(2) 0.6523(6) 0.3619(3) 0.0629(16) Uani 1 1 d DU . .
H3A H 0.0459 0.6976 0.3424 0.094 Uiso 1 1 calc R . .
H3B H 0.0575 0.6676 0.3900 0.094 Uiso 1 1 calc R . .
H3C H 0.0415 0.6042 0.3522 0.094 Uiso 1 1 calc R . .
C4 C 0.0873(3) 0.6075(6) 0.3214(3) 0.0619(16) Uani 1 1 d DU . .
H4A H 0.1093 0.5969 0.3235 0.093 Uiso 1 1 calc R . .
H4B H 0.0774 0.6511 0.3009 0.093 Uiso 1 1 calc R . .
H4C H 0.0742 0.5578 0.3122 0.093 Uiso 1 1 calc R . .
C5 C 0.1105(3) 0.7072(5) 0.3790(3) 0.0633(17) Uani 1 1 d DU . .
H5A H 0.1320 0.6951 0.3797 0.095 Uiso 1 1 calc R . .
H5B H 0.1125 0.7212 0.4073 0.095 Uiso 1 1 calc R . .
H5C H 0.1009 0.7532 0.3600 0.095 Uiso 1 1 calc R . .
C6 C 0.1713(3) 0.4269(9) 0.4309(4) 0.082(2) Uani 1 1 d DU . .
C7 C 0.1975(6) 0.4585(18) 0.4171(9) 0.083(2) Uani 0.291(11) 1 d PDU A 1
C8 C 0.2167(8) 0.537(2) 0.4341(11) 0.083(2) Uani 0.291(11) 1 d PDU A 1
H8A H 0.2030 0.5844 0.4207 0.125 Uiso 0.291(11) 1 calc PR A 1
H8B H 0.2361 0.5377 0.4280 0.125 Uiso 0.291(11) 1 calc PR A 1
H8C H 0.2232 0.5401 0.4645 0.125 Uiso 0.291(11) 1 calc PR A 1
C9 C 0.1817(8) 0.470(3) 0.3699(9) 0.083(2) Uani 0.291(11) 1 d PDU A 1
H9A H 0.1934 0.4381 0.3568 0.124 Uiso 0.291(11) 1 calc PR A 1
H9B H 0.1822 0.5279 0.3632 0.124 Uiso 0.291(11) 1 calc PR A 1
H9C H 0.1591 0.4515 0.3592 0.124 Uiso 0.291(11) 1 calc PR A 1
C10 C 0.2224(8) 0.390(2) 0.4275(12) 0.083(2) Uani 0.291(11) 1 d PDU A 1
H10A H 0.2226 0.3680 0.4015 0.125 Uiso 0.291(11) 1 calc PR A 1
H10B H 0.2167 0.3467 0.4426 0.125 Uiso 0.291(11) 1 calc PR A 1
H10C H 0.2440 0.4114 0.4452 0.125 Uiso 0.291(11) 1 calc PR A 1
C7A C 0.1982(3) 0.4057(10) 0.4162(4) 0.083(2) Uani 0.709(11) 1 d PDU A 2
C8A C 0.2308(3) 0.4369(12) 0.4473(5) 0.083(2) Uani 0.709(11) 1 d PDU A 2
H8A1 H 0.2368 0.4087 0.4742 0.125 Uiso 0.709(11) 1 calc PR A 2
H8A2 H 0.2294 0.4957 0.4514 0.125 Uiso 0.709(11) 1 calc PR A 2
H8A3 H 0.2474 0.4263 0.4364 0.125 Uiso 0.709(11) 1 calc PR A 2
C9A C 0.1896(4) 0.4375(12) 0.3722(4) 0.083(2) Uani 0.709(11) 1 d PDU A 2
H9A1 H 0.1938 0.4963 0.3733 0.124 Uiso 0.709(11) 1 calc PR A 2
H9A2 H 0.1665 0.4271 0.3549 0.124 Uiso 0.709(11) 1 calc PR A 2
H9A3 H 0.2029 0.4096 0.3599 0.124 Uiso 0.709(11) 1 calc PR A 2
C10A C 0.2006(4) 0.3140(10) 0.4104(5) 0.085(2) Uani 0.709(11) 1 d PDU A 2
H10D H 0.2219 0.3011 0.4106 0.127 Uiso 0.709(11) 1 calc PR A 2
H10E H 0.1835 0.2971 0.3836 0.127 Uiso 0.709(11) 1 calc PR A 2
H10F H 0.1980 0.2849 0.4334 0.127 Uiso 0.709(11) 1 calc PR A 2
C11 C 0.0919(3) 0.2794(6) 0.3336(3) 0.0477(13) Uani 1 1 d U . .
C12 C 0.0904(2) 0.2786(5) 0.2890(3) 0.0487(13) Uani 1 1 d DU . .
C13 C 0.0880(3) 0.3642(5) 0.2715(3) 0.0499(14) Uani 1 1 d DU . .
H13A H 0.1072 0.3957 0.2892 0.075 Uiso 1 1 calc R . .
H13B H 0.0684 0.3907 0.2709 0.075 Uiso 1 1 calc R . .
H13C H 0.0870 0.3614 0.2429 0.075 Uiso 1 1 calc R . .
C14 C 0.0621(3) 0.2263(6) 0.2618(3) 0.0546(15) Uani 1 1 d DU . .
H14A H 0.0610 0.2249 0.2332 0.082 Uiso 1 1 calc R . .
H14B H 0.0419 0.2493 0.2614 0.082 Uiso 1 1 calc R . .
H14C H 0.0650 0.1708 0.2732 0.082 Uiso 1 1 calc R . .
C15 C 0.1215(2) 0.2390(6) 0.2907(3) 0.0503(14) Uani 1 1 d DU . .
H15A H 0.1402 0.2726 0.3078 0.075 Uiso 1 1 calc R . .
H15B H 0.1205 0.2345 0.2622 0.075 Uiso 1 1 calc R . .
H15C H 0.1237 0.1846 0.3031 0.075 Uiso 1 1 calc R . .
C16 C 0.0387(3) 0.3109(7) 0.3869(3) 0.0510(13) Uani 1 1 d U . .
C17 C 0.0026(2) 0.3266(6) 0.3701(3) 0.0533(13) Uani 1 1 d DU . .
C18 C -0.0054(3) 0.3808(6) 0.3312(3) 0.0594(15) Uani 1 1 d DU . .
H18A H -0.0287 0.3931 0.3188 0.089 Uiso 1 1 calc R . .
H18B H 0.0005 0.3521 0.3106 0.089 Uiso 1 1 calc R . .
H18C H 0.0070 0.4318 0.3394 0.089 Uiso 1 1 calc R . .
C19 C -0.0052(3) 0.3752(6) 0.4014(3) 0.0588(15) Uani 1 1 d DU . .
H19A H -0.0286 0.3852 0.3902 0.088 Uiso 1 1 calc R . .
H19B H 0.0064 0.4274 0.4065 0.088 Uiso 1 1 calc R . .
H19C H 0.0016 0.3447 0.4278 0.088 Uiso 1 1 calc R . .
C20 C -0.0171(2) 0.2500(6) 0.3588(3) 0.0557(15) Uani 1 1 d DU . .
H20A H -0.0402 0.2638 0.3480 0.084 Uiso 1 1 calc R . .
H20B H -0.0113 0.2155 0.3837 0.084 Uiso 1 1 calc R . .
H20C H -0.0127 0.2206 0.3371 0.084 Uiso 1 1 calc R . .
C21 C 0.0524(3) 0.0294(7) 0.3797(3) 0.0561(15) Uani 1 1 d U . .
C22 C 0.0308(2) -0.0247(6) 0.3427(3) 0.0585(14) Uani 1 1 d DU . .
C23 C 0.0529(3) -0.0588(7) 0.3236(3) 0.0622(15) Uani 1 1 d DU . .
H23A H 0.0693 -0.0941 0.3441 0.093 Uiso 1 1 calc R . .
H23B H 0.0638 -0.0139 0.3159 0.093 Uiso 1 1 calc R . .
H23C H 0.0401 -0.0906 0.2985 0.093 Uiso 1 1 calc R . .
C24 C 0.0061(3) 0.0296(6) 0.3099(3) 0.0600(16) Uani 1 1 d DU . .
H24A H 0.0174 0.0720 0.3013 0.090 Uiso 1 1 calc R . .
H24B H -0.0079 0.0551 0.3218 0.090 Uiso 1 1 calc R . .
H24C H -0.0072 -0.0033 0.2855 0.090 Uiso 1 1 calc R . .
C25 C 0.0140(3) -0.0899(6) 0.3573(3) 0.0626(16) Uani 1 1 d DU . .
H25A H 0.0303 -0.1241 0.3785 0.094 Uiso 1 1 calc R . .
H25B H 0.0006 -0.1238 0.3333 0.094 Uiso 1 1 calc R . .
H25C H 0.0002 -0.0641 0.3695 0.094 Uiso 1 1 calc R . .
C26 C 0.1377(3) 0.0553(7) 0.4412(4) 0.0606(15) Uani 1 1 d U . .
C27 C 0.1675(2) 0.0106(6) 0.4436(3) 0.0621(15) Uani 1 1 d DU . .
C28 C 0.1560(3) -0.0663(6) 0.4183(4) 0.0665(17) Uani 1 1 d DU . .
H28A H 0.1437 -0.0992 0.4301 0.100 Uiso 1 1 calc R . .
H28B H 0.1748 -0.0975 0.4190 0.100 Uiso 1 1 calc R . .
H28C H 0.1421 -0.0521 0.3891 0.100 Uiso 1 1 calc R . .
C29 C 0.1878(3) -0.0125(7) 0.4886(3) 0.0657(17) Uani 1 1 d DU . .
H29A H 0.1957 0.0370 0.5054 0.099 Uiso 1 1 calc R . .
H29B H 0.2064 -0.0453 0.4899 0.099 Uiso 1 1 calc R . .
H29C H 0.1746 -0.0443 0.4996 0.099 Uiso 1 1 calc R . .
C30 C 0.1879(3) 0.0627(6) 0.4282(4) 0.0659(16) Uani 1 1 d DU . .
H30A H 0.1951 0.1115 0.4458 0.099 Uiso 1 1 calc R . .
H30B H 0.1749 0.0790 0.3990 0.099 Uiso 1 1 calc R . .
H30C H 0.2069 0.0316 0.4296 0.099 Uiso 1 1 calc R . .
C31 C 0.0984(3) -0.0971(6) 0.5247(4) 0.0586(15) Uani 1 1 d U . .
C32 C 0.1055(2) -0.1881(5) 0.5248(3) 0.0606(14) Uani 1 1 d DU . .
C33 C 0.0808(3) -0.2295(5) 0.4843(3) 0.0605(16) Uani 1 1 d DU . .
H33A H 0.0593 -0.2307 0.4851 0.091 Uiso 1 1 calc R . .
H33B H 0.0879 -0.2854 0.4826 0.091 Uiso 1 1 calc R . .
H33C H 0.0797 -0.1985 0.4597 0.091 Uiso 1 1 calc R . .
C34 C 0.1046(3) -0.2294(6) 0.5624(3) 0.0642(16) Uani 1 1 d DU . .
H34A H 0.0831 -0.2222 0.5627 0.096 Uiso 1 1 calc R . .
H34B H 0.1212 -0.2054 0.5879 0.096 Uiso 1 1 calc R . .
H34C H 0.1090 -0.2878 0.5614 0.096 Uiso 1 1 calc R . .
C35 C 0.1372(3) -0.1913(6) 0.5206(4) 0.0654(16) Uani 1 1 d DU . .
H35A H 0.1352 -0.1620 0.4951 0.098 Uiso 1 1 calc R . .
H35B H 0.1430 -0.2483 0.5186 0.098 Uiso 1 1 calc R . .
H35C H 0.1541 -0.1657 0.5452 0.098 Uiso 1 1 calc R . .
C36 C 0.0426(3) 0.0901(6) 0.5148(4) 0.0622(16) Uani 1 1 d U . .
C37 C 0.0135(2) 0.1389(6) 0.5131(3) 0.0639(15) Uani 1 1 d DU . .
C38 C 0.0246(3) 0.2279(5) 0.5179(4) 0.0671(17) Uani 1 1 d DU . .
H38A H 0.0070 0.2633 0.5174 0.101 Uiso 1 1 calc R . .
H38B H 0.0306 0.2427 0.4948 0.101 Uiso 1 1 calc R . .
H38C H 0.0435 0.2348 0.5447 0.101 Uiso 1 1 calc R . .
C39 C 0.0039(3) 0.1175(6) 0.5490(4) 0.0662(16) Uani 1 1 d DU . .
H39A H -0.0152 0.1496 0.5464 0.099 Uiso 1 1 calc R . .
H39B H 0.0219 0.1298 0.5758 0.099 Uiso 1 1 calc R . .
H39C H -0.0014 0.0592 0.5478 0.099 Uiso 1 1 calc R . .
C40 C -0.0148(2) 0.1261(6) 0.4712(3) 0.0657(17) Uani 1 1 d DU . .
H40A H -0.0337 0.1569 0.4706 0.099 Uiso 1 1 calc R . .
H40B H -0.0202 0.0680 0.4673 0.099 Uiso 1 1 calc R . .
H40C H -0.0089 0.1453 0.4486 0.099 Uiso 1 1 calc R . .
C41 C 0.1086(3) 0.0303(7) 0.6614(3) 0.0554(14) Uani 1 1 d U . .
C42 C 0.1030(2) -0.0294(6) 0.6910(3) 0.0569(14) Uani 1 1 d DU . .
C43 C 0.0808(3) -0.0979(6) 0.6674(3) 0.0598(16) Uani 1 1 d DU . .
H43A H 0.0903 -0.1271 0.6506 0.090 Uiso 1 1 calc R . .
H43B H 0.0596 -0.0754 0.6488 0.090 Uiso 1 1 calc R . .
H43C H 0.0779 -0.1356 0.6874 0.090 Uiso 1 1 calc R . .
C44 C 0.0893(3) 0.0165(6) 0.7182(3) 0.0591(15) Uani 1 1 d DU . .
H44A H 0.0857 -0.0218 0.7375 0.089 Uiso 1 1 calc R . .
H44B H 0.0687 0.0420 0.7002 0.089 Uiso 1 1 calc R . .
H44C H 0.1047 0.0586 0.7344 0.089 Uiso 1 1 calc R . .
C45 C 0.1362(2) -0.0648(6) 0.7195(3) 0.0619(16) Uani 1 1 d DU . .
H45A H 0.1451 -0.0958 0.7025 0.093 Uiso 1 1 calc R . .
H45B H 0.1337 -0.1010 0.7404 0.093 Uiso 1 1 calc R . .
H45C H 0.1511 -0.0203 0.7339 0.093 Uiso 1 1 calc R . .
C51 C 0.1713(4) 0.2773(8) 0.7327(4) 0.088(2) Uani 1 1 d U . .
C52 C 0.1889(3) 0.2754(7) 0.7800(3) 0.089(2) Uani 1 1 d DU . .
C53 C 0.1786(4) 0.2071(7) 0.7990(3) 0.094(2) Uani 1 1 d DU . .
H53A H 0.1763 0.1577 0.7822 0.141 Uiso 1 1 calc R . .
H53B H 0.1577 0.2201 0.8000 0.141 Uiso 1 1 calc R . .
H53C H 0.1949 0.1978 0.8276 0.141 Uiso 1 1 calc R . .
C54 C 0.1936(4) 0.3557(7) 0.8004(3) 0.092(2) Uani 1 1 d DU . .
H54A H 0.1992 0.3958 0.7836 0.137 Uiso 1 1 calc R . .
H54B H 0.2112 0.3524 0.8285 0.137 Uiso 1 1 calc R . .
H54C H 0.1735 0.3723 0.8027 0.137 Uiso 1 1 calc R . .
C55 C 0.2241(3) 0.2502(8) 0.7880(4) 0.094(2) Uani 1 1 d DU . .
H55A H 0.2239 0.1969 0.7752 0.142 Uiso 1 1 calc R . .
H55B H 0.2372 0.2471 0.8183 0.142 Uiso 1 1 calc R . .
H55C H 0.2335 0.2909 0.7756 0.142 Uiso 1 1 calc R . .
C56 C 0.0933(3) 0.3214(10) 0.6523(4) 0.0755(18) Uani 1 1 d U . .
C57 C 0.0624(3) 0.3430(7) 0.6565(3) 0.0764(18) Uani 1 1 d DU . .
C58 C 0.0439(3) 0.2700(7) 0.6606(4) 0.0807(19) Uani 1 1 d DU . .
H58A H 0.0579 0.2370 0.6846 0.121 Uiso 1 1 calc R . .
H58B H 0.0370 0.2372 0.6349 0.121 Uiso 1 1 calc R . .
H58C H 0.0248 0.2880 0.6650 0.121 Uiso 1 1 calc R . .
C59 C 0.0390(3) 0.3861(8) 0.6188(3) 0.082(2) Uani 1 1 d DU . .
H59A H 0.0491 0.4362 0.6142 0.123 Uiso 1 1 calc R . .
H59B H 0.0195 0.4000 0.6231 0.123 Uiso 1 1 calc R . .
H59C H 0.0332 0.3507 0.5941 0.123 Uiso 1 1 calc R . .
C60 C 0.0708(3) 0.3967(8) 0.6942(3) 0.0793(19) Uani 1 1 d DU . .
H60A H 0.0853 0.3674 0.7193 0.119 Uiso 1 1 calc R . .
H60B H 0.0508 0.4117 0.6974 0.119 Uiso 1 1 calc R . .
H60C H 0.0816 0.4462 0.6906 0.119 Uiso 1 1 calc R . .
C61 C 0.1611(3) 0.5621(6) 0.6696(3) 0.0498(13) Uani 1 1 d U . .
C62 C 0.1585(2) 0.6348(5) 0.6959(3) 0.0511(13) Uani 1 1 d DU . .
C63 C 0.1690(3) 0.6077(6) 0.7418(3) 0.0530(14) Uani 1 1 d DU . .
H63A H 0.1553 0.5622 0.7430 0.079 Uiso 1 1 calc R . .
H63B H 0.1667 0.6534 0.7584 0.079 Uiso 1 1 calc R . .
H63C H 0.1918 0.5901 0.7531 0.079 Uiso 1 1 calc R . .
C64 C 0.1231(2) 0.6604(6) 0.6776(3) 0.0526(14) Uani 1 1 d DU . .
H64A H 0.1098 0.6149 0.6797 0.079 Uiso 1 1 calc R . .
H64B H 0.1165 0.6753 0.6480 0.079 Uiso 1 1 calc R . .
H64C H 0.1204 0.7073 0.6932 0.079 Uiso 1 1 calc R . .
C65 C 0.1784(3) 0.7068(5) 0.6921(3) 0.0560(15) Uani 1 1 d DU . .
H65A H 0.1764 0.7522 0.7091 0.084 Uiso 1 1 calc R . .
H65B H 0.1703 0.7238 0.6626 0.084 Uiso 1 1 calc R . .
H65C H 0.2012 0.6907 0.7020 0.084 Uiso 1 1 calc R . .
C66 C 0.2186(3) 0.4242(11) 0.6541(5) 0.106(3) Uani 1 1 d U . .
C67 C 0.2546(3) 0.4208(9) 0.6805(4) 0.108(2) Uani 1 1 d DU . .
C68 C 0.2666(3) 0.3495(9) 0.7081(4) 0.112(3) Uani 1 1 d DU . .
H68A H 0.2491 0.3275 0.7149 0.168 Uiso 1 1 calc R . .
H68B H 0.2848 0.3659 0.7340 0.168 Uiso 1 1 calc R . .
H68C H 0.2738 0.3077 0.6938 0.168 Uiso 1 1 calc R . .
C69 C 0.2599(3) 0.4904(9) 0.7144(4) 0.112(3) Uani 1 1 d DU . .
H69A H 0.2531 0.5430 0.7001 0.168 Uiso 1 1 calc R . .
H69B H 0.2829 0.4930 0.7335 0.168 Uiso 1 1 calc R . .
H69C H 0.2469 0.4782 0.7304 0.168 Uiso 1 1 calc R . .
C70 C 0.2753(3) 0.4549(10) 0.6605(4) 0.110(3) Uani 1 1 d DU . .
H70A H 0.2626 0.4939 0.6387 0.165 Uiso 1 1 calc R . .
H70B H 0.2828 0.4106 0.6478 0.165 Uiso 1 1 calc R . .
H70C H 0.2940 0.4826 0.6817 0.165 Uiso 1 1 calc R . .
C71 C 0.1918(2) 0.6300(5) 0.5437(3) 0.0454(13) Uani 1 1 d U . .
C72 C 0.2201(2) 0.6888(5) 0.5520(3) 0.0473(12) Uani 1 1 d DU . .
C73 C 0.2266(2) 0.7391(6) 0.5912(3) 0.0525(14) Uani 1 1 d DU . .
H73A H 0.2449 0.7763 0.5960 0.079 Uiso 1 1 calc R . .
H73B H 0.2321 0.7027 0.6154 0.079 Uiso 1 1 calc R . .
H73C H 0.2072 0.7709 0.5875 0.079 Uiso 1 1 calc R . .
C74 C 0.2128(2) 0.7443(5) 0.5139(3) 0.0476(14) Uani 1 1 d DU . .
H74A H 0.2310 0.7818 0.5195 0.071 Uiso 1 1 calc R . .
H74B H 0.1930 0.7756 0.5085 0.071 Uiso 1 1 calc R . .
H74C H 0.2098 0.7109 0.4892 0.071 Uiso 1 1 calc R . .
C75 C 0.2493(2) 0.6366(5) 0.5577(3) 0.0524(14) Uani 1 1 d DU . .
H75A H 0.2682 0.6718 0.5633 0.079 Uiso 1 1 calc R . .
H75B H 0.2448 0.6049 0.5321 0.079 Uiso 1 1 calc R . .
H75C H 0.2538 0.5994 0.5814 0.079 Uiso 1 1 calc R . .
C76 C 0.0999(2) 0.5543(5) 0.5233(3) 0.0419(12) Uani 1 1 d U . .
C77 C 0.0643(2) 0.5372(5) 0.5133(3) 0.0435(11) Uani 1 1 d DU . .
C78 C 0.0421(2) 0.5632(5) 0.4678(3) 0.0496(14) Uani 1 1 d DU . .
H78A H 0.0495 0.5364 0.4481 0.074 Uiso 1 1 calc R . .
H78B H 0.0432 0.6225 0.4651 0.074 Uiso 1 1 calc R . .
H78C H 0.0197 0.5470 0.4614 0.074 Uiso 1 1 calc R . .
C79 C 0.0536(2) 0.5761(5) 0.5446(3) 0.0474(13) Uani 1 1 d DU . .
H79A H 0.0549 0.6355 0.5429 0.071 Uiso 1 1 calc R . .
H79B H 0.0677 0.5579 0.5730 0.071 Uiso 1 1 calc R . .
H79C H 0.0311 0.5602 0.5383 0.071 Uiso 1 1 calc R . .
C80 C 0.0617(2) 0.4440(4) 0.5156(3) 0.0432(13) Uani 1 1 d DU . .
H80A H 0.0686 0.4185 0.4951 0.065 Uiso 1 1 calc R . .
H80B H 0.0391 0.4289 0.5092 0.065 Uiso 1 1 calc R . .
H80C H 0.0757 0.4252 0.5439 0.065 Uiso 1 1 calc R . .
N1 N 0.1969(5) 0.2237(12) 0.5403(6) 0.065(4) Uiso 0.50 1 d PU . .
C81 C 0.2088(6) 0.2818(14) 0.5433(7) 0.060(3) Uiso 0.50 1 d PU . .
C82 C 0.2263(6) 0.3608(13) 0.5491(7) 0.058(4) Uiso 0.50 1 d PU . .
H82A H 0.2485 0.3510 0.5515 0.087 Uiso 0.50 1 calc PR . .
H82B H 0.2272 0.3874 0.5748 0.087 Uiso 0.50 1 calc PR . .
H82C H 0.2148 0.3963 0.5249 0.087 Uiso 0.50 1 calc PR . .
C46 C 0.1771(3) 0.0644(10) 0.6346(5) 0.088(2) Uani 1 1 d U . .
C47 C 0.2096(3) 0.0187(7) 0.6449(4) 0.091(2) Uani 1 1 d DU . .
C50 C 0.2363(3) 0.0734(8) 0.6699(4) 0.095(2) Uani 1 1 d DU . .
H50A H 0.2336 0.0903 0.6952 0.142 Uiso 1 1 calc R . .
H50B H 0.2361 0.1217 0.6532 0.142 Uiso 1 1 calc R . .
H50C H 0.2571 0.0448 0.6779 0.142 Uiso 1 1 calc R . .
C48 C 0.2148(3) -0.0076(8) 0.6072(4) 0.092(2) Uani 1 1 d DU . .
H48A H 0.1969 -0.0434 0.5899 0.139 Uiso 1 1 calc R . .
H48B H 0.2354 -0.0373 0.6160 0.139 Uiso 1 1 calc R . .
H48C H 0.2154 0.0404 0.5908 0.139 Uiso 1 1 calc R . .
C49 C 0.2069(3) -0.0637(7) 0.6647(5) 0.096(2) Uani 1 1 d DU . .
H49A H 0.1885 -0.0947 0.6447 0.143 Uiso 1 1 calc R . .
H49B H 0.2034 -0.0537 0.6903 0.143 Uiso 1 1 calc R . .
H49C H 0.2270 -0.0949 0.6717 0.143 Uiso 1 1 calc R . .

loop_
_atom_site_aniso_label
_atom_site_aniso_U_11
_atom_site_aniso_U_22
_atom_site_aniso_U_33
_atom_site_aniso_U_23
_atom_site_aniso_U_13
_atom_site_aniso_U_12
Cr1 0.0185(6) 0.0191(6) 0.0153(5) 0.0010(5) 0.0049(5) -0.0064(5)
Cr2 0.0255(7) 0.0222(6) 0.0219(6) -0.0028(5) 0.0112(5) -0.0014(5)
Cr3 0.0335(7) 0.0217(6) 0.0243(6) -0.0035(5) 0.0136(6) -0.0009(6)
Cr4 0.0336(7) 0.0209(6) 0.0283(6) -0.0050(5) 0.0172(6) -0.0056(5)
Cr5 0.0408(8) 0.0180(6) 0.0260(6) 0.0035(5) 0.0069(6) -0.0046(6)
Cr6 0.0503(9) 0.0232(6) 0.0232(6) 0.0015(5) 0.0126(6) -0.0087(6)
Cr7 0.0460(8) 0.0218(6) 0.0257(6) -0.0007(5) 0.0205(6) -0.0062(6)
Cr8 0.0222(6) 0.0172(5) 0.0159(5) -0.0009(4) 0.0088(5) -0.0051(5)
Co1 0.0185(6) 0.0191(6) 0.0153(5) 0.0010(5) 0.0049(5) -0.0064(5)
Co2 0.0255(7) 0.0222(6) 0.0219(6) -0.0028(5) 0.0112(5) -0.0014(5)
Co3 0.0335(7) 0.0217(6) 0.0243(6) -0.0035(5) 0.0136(6) -0.0009(6)
Co4 0.0336(7) 0.0209(6) 0.0283(6) -0.0050(5) 0.0172(6) -0.0056(5)
Co5 0.0408(8) 0.0180(6) 0.0260(6) 0.0035(5) 0.0069(6) -0.0046(6)
Co6 0.0503(9) 0.0232(6) 0.0232(6) 0.0015(5) 0.0126(6) -0.0087(6)
Co7 0.0460(8) 0.0218(6) 0.0257(6) -0.0007(5) 0.0205(6) -0.0062(6)
Co8 0.0222(6) 0.0172(5) 0.0159(5) -0.0009(4) 0.0088(5) -0.0051(5)
Cs1 0.0356(3) 0.0229(3) 0.0356(3) 0.0014(2) 0.0126(2) -0.0011(2)
F1 0.025(2) 0.021(2) 0.024(2) -0.0004(18) 0.0095(19) -0.0051(19)
F2 0.035(3) 0.024(2) 0.023(2) -0.0017(18) 0.016(2) -0.002(2)
F3 0.018(2) 0.0175(19) 0.0191(19) -0.0038(16) 0.0082(17) 0.0002(17)
F4 0.022(2) 0.014(2) 0.031(2) -0.0013(18) 0.0102(19) -0.0001(18)
F5 0.020(2) 0.017(2) 0.022(2) 0.0039(17) 0.0090(18) -0.0025(17)
F6 0.025(2) 0.019(2) 0.020(2) 0.0013(17) 0.0076(18) -0.0039(18)
F7 0.023(2) 0.021(2) 0.028(2) 0.0035(18) 0.0140(19) -0.0028(18)
F8 0.021(2) 0.024(2) 0.028(2) 0.0029(18) 0.0095(19) 0.0011(19)
O1 0.040(4) 0.030(3) 0.024(3) -0.005(2) 0.011(3) -0.002(3)
O2 0.058(4) 0.024(3) 0.027(3) -0.003(2) 0.023(3) 0.004(3)
O3 0.022(3) 0.029(3) 0.035(3) -0.009(2) 0.011(2) -0.002(2)
O4 0.028(3) 0.028(3) 0.024(3) -0.003(2) 0.002(2) 0.001(2)
O5 0.058(4) 0.030(3) 0.028(3) -0.012(3) 0.019(3) -0.014(3)
O6 0.055(4) 0.037(3) 0.032(3) -0.008(3) 0.017(3) -0.021(3)
O7 0.039(4) 0.031(3) 0.051(4) 0.004(3) 0.033(3) 0.011(3)
O8 0.042(4) 0.030(3) 0.055(4) 0.004(3) 0.033(3) 0.010(3)
O9 0.066(5) 0.019(3) 0.042(3) -0.005(3) 0.027(3) -0.007(3)
O10 0.132(8) 0.017(3) 0.031(4) -0.002(3) 0.002(4) -0.006(4)
O11 0.026(3) 0.052(4) 0.021(3) 0.000(3) 0.012(2) -0.006(3)
O12 0.024(3) 0.078(5) 0.026(3) -0.011(3) 0.011(3) -0.022(3)
O13 0.126(8) 0.045(4) 0.023(3) 0.002(3) 0.013(4) -0.045(4)
O14 0.139(8) 0.035(4) 0.045(4) -0.007(3) 0.054(5) -0.041(4)
O15 0.045(4) 0.066(5) 0.031(3) -0.007(3) -0.008(3) 0.036(4)
O16 0.036(4) 0.024(3) 0.055(4) 0.004(3) -0.009(3) 0.004(3)
O17 0.134(8) 0.032(4) 0.023(3) 0.002(3) 0.015(4) -0.032(4)
O18 0.102(6) 0.029(3) 0.030(3) -0.002(3) 0.022(4) -0.019(4)
O19 0.055(5) 0.037(3) 0.078(5) -0.026(3) 0.047(4) -0.016(3)
O20 0.058(5) 0.040(4) 0.096(6) 0.025(4) 0.061(5) 0.016(3)
O21 0.109(7) 0.030(3) 0.048(4) -0.007(3) 0.055(4) -0.011(4)
O22 0.059(4) 0.030(3) 0.038(3) -0.011(3) 0.032(3) -0.016(3)
O23 0.032(3) 0.040(4) 0.037(3) 0.012(3) -0.005(3) -0.017(3)
O24 0.020(3) 0.072(4) 0.022(3) 0.012(3) 0.006(2) -0.004(3)
O25 0.053(4) 0.027(3) 0.031(3) -0.004(3) 0.019(3) -0.018(3)
O26 0.051(4) 0.042(3) 0.031(3) 0.000(3) 0.017(3) -0.025(3)
O27 0.033(3) 0.034(3) 0.035(3) 0.008(3) 0.024(3) 0.010(3)
O28 0.026(3) 0.030(3) 0.028(3) -0.001(2) 0.011(2) 0.008(2)
O29 0.049(4) 0.034(3) 0.029(3) 0.009(3) 0.005(3) -0.015(3)
O30 0.035(3) 0.027(3) 0.034(3) 0.002(2) 0.014(3) 0.002(3)
O31 0.024(3) 0.088(5) 0.025(3) -0.005(3) 0.011(3) -0.011(3)
O32 0.030(3) 0.044(3) 0.034(3) -0.006(3) 0.025(3) 0.001(3)
C1 0.091(4) 0.039(3) 0.042(3) 0.012(2) 0.030(3) 0.009(3)
C2 0.093(4) 0.041(3) 0.044(3) 0.013(2) 0.028(3) 0.009(3)
C3 0.093(4) 0.045(3) 0.049(3) 0.014(3) 0.027(3) 0.012(3)
C4 0.098(5) 0.044(3) 0.042(3) 0.014(2) 0.027(3) 0.009(3)
C5 0.097(4) 0.041(3) 0.047(3) 0.014(2) 0.024(3) 0.006(3)
C6 0.035(3) 0.152(6) 0.073(4) -0.031(5) 0.035(3) -0.001(4)
C7 0.035(3) 0.152(6) 0.073(4) -0.031(5) 0.035(3) -0.001(4)
C8 0.035(4) 0.152(6) 0.074(4) -0.031(5) 0.035(4) -0.001(4)
C9 0.035(4) 0.153(6) 0.073(4) -0.031(5) 0.035(3) 0.000(4)
C10 0.035(3) 0.153(6) 0.074(4) -0.031(5) 0.034(3) 0.000(4)
C7A 0.035(3) 0.152(6) 0.073(4) -0.031(5) 0.035(3) 0.000(4)
C8A 0.035(3) 0.153(6) 0.074(4) -0.031(5) 0.035(3) -0.001(4)
C9A 0.035(3) 0.153(6) 0.074(4) -0.031(5) 0.035(3) -0.001(4)
C10A 0.036(3) 0.152(6) 0.076(4) -0.032(5) 0.033(3) 0.001(4)
C11 0.076(4) 0.044(3) 0.029(2) -0.006(2) 0.028(2) -0.003(3)
C12 0.078(4) 0.046(3) 0.029(2) -0.006(2) 0.028(2) -0.003(3)
C13 0.079(4) 0.047(3) 0.030(3) -0.004(2) 0.029(3) -0.002(3)
C14 0.081(4) 0.050(3) 0.032(2) -0.007(2) 0.023(3) -0.006(3)
C15 0.081(4) 0.048(3) 0.031(3) -0.005(2) 0.031(3) -0.001(3)
C16 0.038(3) 0.067(3) 0.046(3) -0.013(3) 0.014(2) -0.004(3)
C17 0.038(3) 0.069(3) 0.049(3) -0.013(2) 0.013(2) -0.004(3)
C18 0.043(3) 0.071(4) 0.052(3) -0.009(3) 0.008(3) -0.004(3)
C19 0.039(3) 0.075(4) 0.056(3) -0.018(3) 0.013(3) 0.001(3)
C20 0.039(3) 0.070(3) 0.051(3) -0.013(3) 0.012(3) -0.005(3)
C21 0.056(3) 0.064(3) 0.048(3) -0.027(3) 0.022(3) -0.020(3)
C22 0.058(3) 0.065(3) 0.050(3) -0.028(3) 0.020(2) -0.020(3)
C23 0.062(4) 0.069(4) 0.053(3) -0.033(3) 0.021(3) -0.018(3)
C24 0.058(4) 0.068(4) 0.051(3) -0.026(3) 0.019(3) -0.020(3)
C25 0.062(4) 0.067(4) 0.053(3) -0.025(3) 0.017(3) -0.024(3)
C26 0.047(3) 0.062(3) 0.080(4) 0.004(3) 0.034(3) 0.016(3)
C27 0.047(3) 0.063(3) 0.082(4) 0.003(3) 0.033(3) 0.016(3)
C28 0.051(4) 0.065(3) 0.086(4) 0.000(3) 0.030(3) 0.019(3)
C29 0.049(3) 0.065(4) 0.084(4) 0.005(3) 0.028(3) 0.014(3)
C30 0.047(3) 0.070(4) 0.088(4) 0.006(3) 0.036(3) 0.017(3)
C31 0.064(4) 0.025(2) 0.090(4) 0.002(2) 0.034(3) 0.002(2)
C32 0.065(4) 0.025(2) 0.092(4) 0.001(2) 0.032(3) 0.003(2)
C33 0.066(4) 0.026(3) 0.091(4) 0.000(3) 0.033(3) 0.003(3)
C34 0.071(4) 0.027(3) 0.090(4) 0.004(3) 0.028(3) 0.003(3)
C35 0.064(4) 0.031(3) 0.100(4) 0.001(3) 0.032(3) 0.006(3)
C36 0.040(3) 0.045(3) 0.114(5) -0.015(3) 0.044(3) -0.012(3)
C37 0.041(3) 0.047(3) 0.116(4) -0.016(3) 0.044(3) -0.011(2)
C38 0.043(3) 0.047(3) 0.119(5) -0.016(3) 0.042(3) -0.009(3)
C39 0.043(3) 0.052(3) 0.116(5) -0.018(3) 0.046(3) -0.010(3)
C40 0.041(3) 0.049(3) 0.116(5) -0.013(3) 0.042(3) -0.011(3)
C41 0.058(3) 0.055(3) 0.056(3) 0.019(3) 0.026(3) -0.015(3)
C42 0.060(3) 0.056(3) 0.057(3) 0.020(3) 0.026(3) -0.016(3)
C43 0.064(4) 0.057(3) 0.059(3) 0.020(3) 0.025(3) -0.018(3)
C44 0.063(4) 0.061(3) 0.057(3) 0.019(3) 0.028(3) -0.018(3)
C45 0.063(3) 0.058(4) 0.061(3) 0.022(3) 0.022(3) -0.013(3)
C51 0.126(6) 0.082(4) 0.035(3) 0.004(3) 0.013(4) -0.022(4)
C52 0.128(6) 0.083(4) 0.036(3) 0.004(3) 0.011(4) -0.022(4)
C53 0.133(6) 0.086(4) 0.037(3) 0.008(3) 0.008(4) -0.024(5)
C54 0.129(6) 0.084(4) 0.037(3) 0.002(3) 0.009(4) -0.023(5)
C55 0.128(6) 0.089(4) 0.042(3) 0.004(3) 0.010(4) -0.019(5)
C56 0.057(4) 0.115(5) 0.071(4) -0.004(4) 0.044(3) 0.001(4)
C57 0.057(4) 0.117(5) 0.073(4) -0.004(4) 0.044(3) 0.001(4)
C58 0.057(4) 0.120(5) 0.081(4) -0.004(4) 0.044(3) -0.002(4)
C59 0.060(4) 0.120(5) 0.077(4) -0.003(4) 0.040(3) 0.004(4)
C60 0.059(4) 0.118(5) 0.076(4) -0.007(4) 0.044(3) 0.004(4)
C61 0.072(4) 0.042(3) 0.042(3) -0.008(2) 0.031(3) 0.003(3)
C62 0.074(4) 0.043(3) 0.043(3) -0.009(2) 0.031(3) 0.003(3)
C63 0.076(4) 0.045(3) 0.042(3) -0.011(2) 0.028(3) 0.005(3)
C64 0.074(4) 0.045(3) 0.044(3) -0.009(3) 0.030(3) 0.006(3)
C65 0.078(4) 0.045(3) 0.049(3) -0.010(2) 0.029(3) -0.001(3)
C66 0.036(3) 0.156(7) 0.096(5) 0.029(5) -0.004(3) -0.008(4)
C67 0.037(3) 0.157(7) 0.098(5) 0.029(4) -0.005(3) -0.008(4)
C68 0.040(4) 0.159(7) 0.102(5) 0.032(5) -0.008(4) -0.008(5)
C69 0.041(4) 0.161(7) 0.100(5) 0.026(5) -0.006(3) -0.007(5)
C70 0.035(4) 0.161(7) 0.101(5) 0.030(5) -0.005(3) -0.008(5)
C71 0.034(3) 0.035(3) 0.069(3) 0.005(2) 0.023(3) -0.008(2)
C72 0.034(3) 0.036(2) 0.071(3) 0.006(2) 0.022(2) -0.009(2)
C73 0.041(3) 0.040(3) 0.071(3) 0.003(2) 0.018(3) -0.011(2)
C74 0.034(3) 0.036(3) 0.073(3) 0.007(2) 0.023(3) -0.009(2)
C75 0.032(3) 0.041(3) 0.080(3) 0.007(3) 0.018(3) -0.007(2)
C76 0.028(2) 0.026(2) 0.074(3) -0.001(2) 0.023(2) -0.003(2)
C77 0.028(2) 0.028(2) 0.076(3) -0.001(2) 0.023(2) -0.0028(19)
C78 0.032(3) 0.034(3) 0.078(3) 0.002(2) 0.018(3) -0.005(2)
C79 0.029(3) 0.034(3) 0.082(3) -0.005(3) 0.025(3) -0.002(2)
C80 0.028(3) 0.029(2) 0.076(3) -0.001(2) 0.024(3) -0.004(2)
C46 0.058(4) 0.098(5) 0.124(6) 0.024(4) 0.053(4) 0.014(4)
C47 0.059(4) 0.100(5) 0.126(6) 0.023(4) 0.051(4) 0.014(4)
C50 0.060(4) 0.102(5) 0.129(6) 0.020(4) 0.046(4) 0.015(4)
C48 0.060(4) 0.100(5) 0.130(6) 0.019(4) 0.052(4) 0.016(4)
C49 0.064(4) 0.102(5) 0.129(6) 0.026(4) 0.047(4) 0.016(4)

loop_
_atom_type_symbol
_atom_type_description
_atom_type_scat_dispersion_real
_atom_type_scat_dispersion_imag
_atom_type_scat_source
C C 0.0033 0.0016 'International Tables Vol C Tables 4.2.6.8 and 6.1.1.4'
H H 0.0000 0.0000 'International Tables Vol C Tables 4.2.6.8 and 6.1.1.4'
O O 0.0106 0.0060 'International Tables Vol C Tables 4.2.6.8 and 6.1.1.4'
F F 0.0171 0.0103 'International Tables Vol C Tables 4.2.6.8 and 6.1.1.4'
Cr Cr 0.3209 0.6236 'International Tables Vol C Tables 4.2.6.8 and 6.1.1.4'
Co Co 0.3494 0.9721 'International Tables Vol C Tables 4.2.6.8 and 6.1.1.4'
Cs Cs -0.3680 2.1192 'International Tables Vol C Tables 4.2.6.8 and 6.1.1.4'
N N 0.0061 0.0033 'International Tables Vol C Tables 4.2.6.8 and 6.1.1.4'

loop_
_geom_angle_atom_site_label_1
_geom_angle_atom_site_label_2
_geom_angle_atom_site_label_3
_geom_angle
O26 Cr1 F1 175.2(2)
O26 Cr1 O28 99.4(2)
F1 Cr1 O28 83.3(2)
O26 Cr1 F8 91.5(2)
F1 Cr1 F8 84.35(17)
O28 Cr1 F8 92.17(19)
O26 Cr1 O29 90.0(2)
F1 Cr1 O29 94.2(2)
O28 Cr1 O29 86.6(2)
F8 Cr1 O29 178.2(2)
O26 Cr1 O31 89.4(3)
F1 Cr1 O31 88.2(2)
O28 Cr1 O31 170.5(2)
F8 Cr1 O31 91.2(2)
O29 Cr1 O31 89.8(3)
F1 Cr2 O30 94.3(2)
F1 Cr2 O32 94.0(2)
O30 Cr2 O32 92.1(2)
F1 Cr2 F2 85.53(17)
O30 Cr2 F2 177.3(2)
O32 Cr2 F2 90.7(2)
F1 Cr2 O1 177.8(2)
O30 Cr2 O1 87.9(2)
O32 Cr2 O1 86.1(2)
F2 Cr2 O1 92.3(2)
F1 Cr2 O3 89.8(2)
O30 Cr2 O3 87.9(2)
O32 Cr2 O3 176.2(2)
F2 Cr2 O3 89.4(2)
O1 Cr2 O3 90.1(2)
F2 Cr3 O2 90.7(2)
F2 Cr3 F3 87.73(17)
O2 Cr3 F3 178.4(2)
F2 Cr3 O5 177.7(2)
O2 Cr3 O5 87.2(2)
F3 Cr3 O5 94.3(2)
F2 Cr3 O7 89.9(2)
O2 Cr3 O7 88.7(2)
F3 Cr3 O7 91.0(2)
O5 Cr3 O7 89.1(3)
F2 Cr3 O4 94.1(2)
O2 Cr3 O4 91.6(2)
F3 Cr3 O4 88.82(19)
O5 Cr3 O4 86.9(2)
O7 Cr3 O4 176.0(2)
F3 Cr4 F4 87.53(17)
F3 Cr4 O9 178.1(2)
F4 Cr4 O9 93.4(2)
F3 Cr4 O11 87.3(2)
F4 Cr4 O11 89.7(2)
O9 Cr4 O11 94.3(3)
F3 Cr4 O8 91.2(2)
F4 Cr4 O8 90.9(2)
O9 Cr4 O8 87.1(3)
O11 Cr4 O8 178.4(2)
F3 Cr4 O6 93.1(2)
F4 Cr4 O6 177.4(2)
O9 Cr4 O6 86.0(3)
O11 Cr4 O6 87.8(3)
O8 Cr4 O6 91.6(3)
F5 Cr5 F4 89.60(16)
F5 Cr5 O15 90.4(2)
F4 Cr5 O15 90.1(2)
F5 Cr5 O10 176.8(3)
F4 Cr5 O10 91.4(2)
O15 Cr5 O10 86.6(3)
F5 Cr5 O13 93.4(2)
F4 Cr5 O13 176.3(2)
O15 Cr5 O13 92.1(3)
O10 Cr5 O13 85.8(3)
F5 Cr5 O12 87.3(2)
F4 Cr5 O12 89.8(2)
O15 Cr5 O12 177.7(3)
O10 Cr5 O12 95.7(3)
O13 Cr5 O12 88.1(3)
F6 Cr6 O17 92.4(2)
F6 Cr6 F5 87.47(16)
O17 Cr6 F5 178.7(3)
F6 Cr6 O14 178.4(3)
O17 Cr6 O14 86.4(3)
F5 Cr6 O14 93.7(2)
F6 Cr6 O19 94.2(2)
O17 Cr6 O19 90.5(3)
F5 Cr6 O19 90.8(2)
O14 Cr6 O19 86.8(3)
F6 Cr6 O16 88.9(2)
O17 Cr6 O16 88.4(3)
F5 Cr6 O16 90.3(2)
O14 Cr6 O16 90.1(3)
O19 Cr6 O16 176.7(3)
F7 Cr7 O21 94.6(2)
F7 Cr7 O23 91.8(2)
O21 Cr7 O23 93.1(3)
F7 Cr7 F6 85.44(17)
O21 Cr7 F6 176.3(3)
O23 Cr7 F6 90.5(2)
F7 Cr7 O18 178.0(2)
O21 Cr7 O18 87.3(3)
O23 Cr7 O18 88.7(3)
F6 Cr7 O18 92.6(2)
F7 Cr7 O20 89.6(2)
O21 Cr7 O20 86.1(3)
O23 Cr7 O20 178.5(3)
F6 Cr7 O20 90.2(2)
O18 Cr7 O20 90.0(3)
F8 Cr8 O25 92.0(2)
F8 Cr8 F7 86.83(17)
O25 Cr8 F7 177.5(2)
F8 Cr8 O22 179.5(3)
O25 Cr8 O22 87.8(2)
F7 Cr8 O22 93.44(19)
F8 Cr8 O27 91.6(2)
O25 Cr8 O27 99.0(2)
F7 Cr8 O27 83.2(2)
O22 Cr8 O27 88.0(2)
F8 Cr8 O24 90.4(2)
O25 Cr8 O24 88.9(3)
F7 Cr8 O24 88.9(2)
O22 Cr8 O24 90.0(3)
O27 Cr8 O24 171.7(2)
F1 Cs1 F8 50.56(11)
F1 Cs1 F7 90.97(10)
F8 Cs1 F7 50.35(10)
F1 Cs1 F4 133.70(10)
F8 Cs1 F4 164.64(10)
F7 Cs1 F4 133.83(10)
F1 Cs1 F2 47.27(10)
F8 Cs1 F2 90.23(10)
F7 Cs1 F2 137.76(10)
F4 Cs1 F2 88.29(10)
F1 Cs1 F5 159.06(10)
F8 Cs1 F5 135.52(10)
F7 Cs1 F5 86.59(9)
F4 Cs1 F5 47.74(9)
F2 Cs1 F5 134.25(10)
F1 Cs1 F3 87.36(10)
F8 Cs1 F3 136.26(10)
F7 Cs1 F3 160.09(10)
F4 Cs1 F3 46.75(9)
F2 Cs1 F3 46.74(9)
F5 Cs1 F3 87.92(9)
F1 Cs1 F6 137.10(10)
F8 Cs1 F6 89.86(10)
F7 Cs1 F6 46.39(9)
F4 Cs1 F6 88.97(9)
F2 Cs1 F6 169.97(10)
F5 Cs1 F6 46.38(9)
F3 Cs1 F6 133.87(9)
Cr2 F1 Cr1 119.9(2)
Cr2 F1 Cs1 117.67(17)
Cr1 F1 Cs1 113.19(16)
Cr3 F2 Cr2 122.0(2)
Cr3 F2 Cs1 113.63(16)
Cr2 F2 Cs1 107.87(15)
Cr4 F3 Cr3 122.42(19)
Cr4 F3 Cs1 112.38(15)
Cr3 F3 Cs1 111.28(15)
Cr5 F4 Cr4 123.1(2)
Cr5 F4 Cs1 111.70(15)
Cr4 F4 Cs1 113.32(16)
Cr5 F5 Cr6 122.4(2)
Cr5 F5 Cs1 110.73(15)
Cr6 F5 Cs1 113.08(15)
Cr6 F6 Cr7 122.2(2)
Cr6 F6 Cs1 113.03(16)
Cr7 F6 Cs1 109.11(15)
Cr7 F7 Cr8 121.8(2)
Cr7 F7 Cs1 118.60(16)
Cr8 F7 Cs1 110.49(15)
Cr8 F8 Cr1 119.3(2)
Cr8 F8 Cs1 112.31(16)
Cr1 F8 Cs1 111.74(17)
C11 O1 Cr2 131.5(6)
C11 O2 Cr3 128.0(5)
C16 O3 Cr2 127.4(6)
C16 O4 Cr3 132.8(6)
C21 O5 Cr3 135.9(6)
C21 O6 Cr4 130.7(6)
C26 O7 Cr3 130.9(6)
C26 O8 Cr4 137.0(6)
C31 O9 Cr4 132.5(6)
C31 O10 Cr5 134.4(6)
C36 O11 Cr4 132.9(7)
C36 O12 Cr5 134.2(6)
C41 O13 Cr5 135.7(6)
C41 O14 Cr6 135.9(6)
C46 O15 Cr5 134.3(8)
C46 O16 Cr6 134.5(9)
C51 O17 Cr6 132.9(7)
C51 O18 Cr7 135.9(7)
C56 O19 Cr6 134.5(7)
C56 O20 Cr7 131.6(8)
C61 O21 Cr7 132.4(6)
C61 O22 Cr8 134.8(6)
C66 O23 Cr7 136.4(8)
C66 O24 Cr8 130.2(8)
C71 O25 Cr8 135.2(6)
C71 O26 Cr1 132.4(5)
C76 O27 Cr8 130.9(5)
C76 O28 Cr1 129.2(5)
C1 O29 Cr1 132.7(6)
C1 O30 Cr2 129.5(6)
C6 O31 Cr1 125.6(6)
C6 O32 Cr2 135.6(5)
O29 C1 O30 124.8(9)
O29 C1 C2 119.2(8)
O30 C1 C2 116.0(9)
C4 C2 C3 112.0(8)
C4 C2 C5 109.9(7)
C3 C2 C5 109.2(7)
C4 C2 C1 108.8(7)
C3 C2 C1 107.2(7)
C5 C2 C1 109.7(8)
C2 C3 H3A 109.5
C2 C3 H3B 109.5
H3A C3 H3B 109.5
C2 C3 H3C 109.5
H3A C3 H3C 109.5
H3B C3 H3C 109.5
C2 C4 H4A 109.5
C2 C4 H4B 109.5
H4A C4 H4B 109.5
C2 C4 H4C 109.5
H4A C4 H4C 109.5
H4B C4 H4C 109.5
C2 C5 H5A 109.5
C2 C5 H5B 109.5
H5A C5 H5B 109.5
C2 C5 H5C 109.5
H5A C5 H5C 109.5
H5B C5 H5C 109.5
O31 C6 O32 125.8(8)
O31 C6 C7A 122.3(11)
O32 C6 C7A 111.3(10)
O31 C6 C7 107.1(15)
O32 C6 C7 123.2(14)
C7A C6 C7 32.8(12)
C9 C7 C10 109.1(18)
C9 C7 C8 105.0(17)
C10 C7 C8 106.6(17)
C9 C7 C6 107(2)
C10 C7 C6 105(2)
C8 C7 C6 123(2)
C7 C8 H8A 109.5
C7 C8 H8B 109.5
H8A C8 H8B 109.5
C7 C8 H8C 109.5
H8A C8 H8C 109.5
H8B C8 H8C 109.5
C7 C9 H9A 109.5
C7 C9 H9B 109.5
H9A C9 H9B 109.5
C7 C9 H9C 109.5
H9A C9 H9C 109.5
H9B C9 H9C 109.5
C7 C10 H10A 109.5
C7 C10 H10B 109.5
H10A C10 H10B 109.5
C7 C10 H10C 109.5
H10A C10 H10C 109.5
H10B C10 H10C 109.5
C9A C7A C8A 112.5(12)
C9A C7A C10A 102.0(11)
C8A C7A C10A 109.0(12)
C9A C7A C6 110.4(11)
C8A C7A C6 110.6(11)
C10A C7A C6 112.0(12)
C7A C8A H8A1 109.5
C7A C8A H8A2 109.5
H8A1 C8A H8A2 109.5
C7A C8A H8A3 109.5
H8A1 C8A H8A3 109.5
H8A2 C8A H8A3 109.5
C7A C9A H9A1 109.5
C7A C9A H9A2 109.5
H9A1 C9A H9A2 109.5
C7A C9A H9A3 109.5
H9A1 C9A H9A3 109.5
H9A2 C9A H9A3 109.5
C7A C10A H10D 109.5
C7A C10A H10E 109.5
H10D C10A H10E 109.5
C7A C10A H10F 109.5
H10D C10A H10F 109.5
H10E C10A H10F 109.5
O2 C11 O1 126.3(7)
O2 C11 C12 115.9(7)
O1 C11 C12 117.7(8)
C14 C12 C13 111.7(8)
C14 C12 C15 108.1(7)
C13 C12 C15 108.8(8)
C14 C12 C11 108.6(8)
C13 C12 C11 111.6(7)
C15 C12 C11 107.8(8)
C12 C13 H13A 109.5
C12 C13 H13B 109.5
H13A C13 H13B 109.5
C12 C13 H13C 109.5
H13A C13 H13C 109.5
H13B C13 H13C 109.5
C12 C14 H14A 109.5
C12 C14 H14B 109.5
H14A C14 H14B 109.5
C12 C14 H14C 109.5
H14A C14 H14C 109.5
H14B C14 H14C 109.5
C12 C15 H15A 109.5
C12 C15 H15B 109.5
H15A C15 H15B 109.5
C12 C15 H15C 109.5
H15A C15 H15C 109.5
H15B C15 H15C 109.5
O3 C16 O4 126.0(9)
O3 C16 C17 117.5(9)
O4 C16 C17 116.4(9)
C20 C17 C19 110.4(8)
C20 C17 C16 113.0(8)
C19 C17 C16 110.0(8)
C20 C17 C18 110.5(8)
C19 C17 C18 107.0(8)
C16 C17 C18 105.6(8)
C17 C18 H18A 109.5
C17 C18 H18B 109.5
H18A C18 H18B 109.5
C17 C18 H18C 109.5
H18A C18 H18C 109.5
H18B C18 H18C 109.5
C17 C19 H19A 109.5
C17 C19 H19B 109.5
H19A C19 H19B 109.5
C17 C19 H19C 109.5
H19A C19 H19C 109.5
H19B C19 H19C 109.5
C17 C20 H20A 109.5
C17 C20 H20B 109.5
H20A C20 H20B 109.5
C17 C20 H20C 109.5
H20A C20 H20C 109.5
H20B C20 H20C 109.5
O5 C21 O6 125.0(9)
O5 C21 C22 117.4(9)
O6 C21 C22 117.6(9)
C25 C22 C23 113.3(8)
C25 C22 C24 110.8(9)
C23 C22 C24 107.4(8)
C25 C22 C21 110.9(8)
C23 C22 C21 105.9(8)
C24 C22 C21 108.2(8)
C22 C23 H23A 109.5
C22 C23 H23B 109.5
H23A C23 H23B 109.5
C22 C23 H23C 109.5
H23A C23 H23C 109.5
H23B C23 H23C 109.5
C22 C24 H24A 109.5
C22 C24 H24B 109.5
H24A C24 H24B 109.5
C22 C24 H24C 109.5
H24A C24 H24C 109.5
H24B C24 H24C 109.5
C22 C25 H25A 109.5
C22 C25 H25B 109.5
H25A C25 H25B 109.5
C22 C25 H25C 109.5
H25A C25 H25C 109.5
H25B C25 H25C 109.5
O8 C26 O7 124.6(9)
O8 C26 C27 116.3(9)
O7 C26 C27 119.1(9)
C28 C27 C30 112.3(9)
C28 C27 C26 106.8(9)
C30 C27 C26 111.4(9)
C28 C27 C29 108.6(9)
C30 C27 C29 108.4(9)
C26 C27 C29 109.3(9)
C27 C28 H28A 109.5
C27 C28 H28B 109.5
H28A C28 H28B 109.5
C27 C28 H28C 109.5
H28A C28 H28C 109.5
H28B C28 H28C 109.5
C27 C29 H29A 109.5
C27 C29 H29B 109.5
H29A C29 H29B 109.5
C27 C29 H29C 109.5
H29A C29 H29C 109.5
H29B C29 H29C 109.5
C27 C30 H30A 109.5
C27 C30 H30B 109.5
H30A C30 H30B 109.5
C27 C30 H30C 109.5
H30A C30 H30C 109.5
H30B C30 H30C 109.5
O10 C31 O9 125.5(9)
O10 C31 C32 117.7(10)
O9 C31 C32 116.8(10)
C34 C32 C35 116.0(9)
C34 C32 C31 111.4(9)
C35 C32 C31 104.0(8)
C34 C32 C33 109.6(8)
C35 C32 C33 104.8(8)
C31 C32 C33 110.7(9)
C32 C33 H33A 109.5
C32 C33 H33B 109.5
H33A C33 H33B 109.5
C32 C33 H33C 109.5
H33A C33 H33C 109.5
H33B C33 H33C 109.5
C32 C34 H34A 109.5
C32 C34 H34B 109.5
H34A C34 H34B 109.5
C32 C34 H34C 109.5
H34A C34 H34C 109.5
H34B C34 H34C 109.5
C32 C35 H35A 109.5
C32 C35 H35B 109.5
H35A C35 H35B 109.5
C32 C35 H35C 109.5
H35A C35 H35C 109.5
H35B C35 H35C 109.5
O11 C36 O12 125.2(9)
O11 C36 C37 119.5(11)
O12 C36 C37 115.1(10)
C40 C37 C36 109.9(9)
C40 C37 C39 110.5(8)
C36 C37 C39 112.1(9)
C40 C37 C38 110.4(9)
C36 C37 C38 105.0(8)
C39 C37 C38 108.7(8)
C37 C38 H38A 109.5
C37 C38 H38B 109.5
H38A C38 H38B 109.5
C37 C38 H38C 109.5
H38A C38 H38C 109.5
H38B C38 H38C 109.5
C37 C39 H39A 109.5
C37 C39 H39B 109.5
H39A C39 H39B 109.5
C37 C39 H39C 109.5
H39A C39 H39C 109.5
H39B C39 H39C 109.5
C37 C40 H40A 109.5
C37 C40 H40B 109.5
H40A C40 H40B 109.5
C37 C40 H40C 109.5
H40A C40 H40C 109.5
H40B C40 H40C 109.5
O14 C41 O13 124.6(9)
O14 C41 C42 117.7(9)
O13 C41 C42 117.3(9)
C43 C42 C41 111.5(8)
C43 C42 C44 111.0(8)
C41 C42 C44 109.1(8)
C43 C42 C45 109.2(8)
C41 C42 C45 107.3(8)
C44 C42 C45 108.6(8)
C42 C43 H43A 109.5
C42 C43 H43B 109.5
H43A C43 H43B 109.5
C42 C43 H43C 109.5
H43A C43 H43C 109.5
H43B C43 H43C 109.5
C42 C44 H44A 109.5
C42 C44 H44B 109.5
H44A C44 H44B 109.5
C42 C44 H44C 109.5
H44A C44 H44C 109.5
H44B C44 H44C 109.5
C42 C45 H45A 109.5
C42 C45 H45B 109.5
H45A C45 H45B 109.5
C42 C45 H45C 109.5
H45A C45 H45C 109.5
H45B C45 H45C 109.5
O17 C51 O18 124.0(10)
O17 C51 C52 118.8(11)
O18 C51 C52 117.1(11)
C53 C52 C54 118.3(10)
C53 C52 C51 112.8(10)
C54 C52 C51 114.6(10)
C53 C52 C55 101.8(10)
C54 C52 C55 102.5(10)
C51 C52 C55 104.2(11)
C52 C53 H53A 109.5
C52 C53 H53B 109.5
H53A C53 H53B 109.5
C52 C53 H53C 109.5
H53A C53 H53C 109.5
H53B C53 H53C 109.5
C52 C54 H54A 109.5
C52 C54 H54B 109.5
H54A C54 H54B 109.5
C52 C54 H54C 109.5
H54A C54 H54C 109.5
H54B C54 H54C 109.5
C52 C55 H55A 109.5
C52 C55 H55B 109.5
H55A C55 H55B 109.5
C52 C55 H55C 109.5
H55A C55 H55C 109.5
H55B C55 H55C 109.5
O20 C56 O19 125.1(11)
O20 C56 C57 117.9(12)
O19 C56 C57 116.9(11)
C59 C57 C56 112.3(9)
C59 C57 C58 104.1(10)
C56 C57 C58 113.3(11)
C59 C57 C60 109.3(10)
C56 C57 C60 108.3(10)
C58 C57 C60 109.6(9)
C57 C58 H58A 109.5
C57 C58 H58B 109.5
H58A C58 H58B 109.5
C57 C58 H58C 109.5
H58A C58 H58C 109.5
H58B C58 H58C 109.5
C57 C59 H59A 109.5
C57 C59 H59B 109.5
H59A C59 H59B 109.5
C57 C59 H59C 109.5
H59A C59 H59C 109.5
H59B C59 H59C 109.5
C57 C60 H60A 109.5
C57 C60 H60B 109.5
H60A C60 H60B 109.5
C57 C60 H60C 109.5
H60A C60 H60C 109.5
H60B C60 H60C 109.5
O22 C61 O21 125.1(8)
O22 C61 C62 117.8(8)
O21 C61 C62 117.0(8)
C64 C62 C65 107.8(8)
C64 C62 C63 110.1(7)
C65 C62 C63 112.0(8)
C64 C62 C61 106.6(8)
C65 C62 C61 111.0(7)
C63 C62 C61 109.3(7)
C62 C63 H63A 109.5
C62 C63 H63B 109.5
H63A C63 H63B 109.5
C62 C63 H63C 109.5
H63A C63 H63C 109.5
H63B C63 H63C 109.5
C62 C64 H64A 109.5
C62 C64 H64B 109.5
H64A C64 H64B 109.5
C62 C64 H64C 109.5
H64A C64 H64C 109.5
H64B C64 H64C 109.5
C62 C65 H65A 109.5
C62 C65 H65B 109.5
H65A C65 H65B 109.5
C62 C65 H65C 109.5
H65A C65 H65C 109.5
H65B C65 H65C 109.5
O23 C66 O24 126.6(12)
O23 C66 C67 114.3(12)
O24 C66 C67 118.4(13)
C68 C67 C70 118.3(12)
C68 C67 C66 116.6(12)
C70 C67 C66 115.2(12)
C68 C67 C69 100.4(11)
C70 C67 C69 98.4(11)
C66 C67 C69 103.0(12)
C67 C68 H68A 109.5
C67 C68 H68B 109.5
H68A C68 H68B 109.5
C67 C68 H68C 109.5
H68A C68 H68C 109.5
H68B C68 H68C 109.5
C67 C69 H69A 109.5
C67 C69 H69B 109.5
H69A C69 H69B 109.5
C67 C69 H69C 109.5
H69A C69 H69C 109.5
H69B C69 H69C 109.5
C67 C70 H70A 109.5
C67 C70 H70B 109.5
H70A C70 H70B 109.5
C67 C70 H70C 109.5
H70A C70 H70C 109.5
H70B C70 H70C 109.5
O26 C71 O25 126.1(8)
O26 C71 C72 117.6(8)
O25 C71 C72 116.1(9)
C75 C72 C73 110.4(8)
C75 C72 C71 106.4(7)
C73 C72 C71 110.6(7)
C75 C72 C74 108.6(7)
C73 C72 C74 110.7(7)
C71 C72 C74 110.1(8)
C72 C73 H73A 109.5
C72 C73 H73B 109.5
H73A C73 H73B 109.5
C72 C73 H73C 109.5
H73A C73 H73C 109.5
H73B C73 H73C 109.5
C72 C74 H74A 109.5
C72 C74 H74B 109.5
H74A C74 H74B 109.5
C72 C74 H74C 109.5
H74A C74 H74C 109.5
H74B C74 H74C 109.5
C72 C75 H75A 109.5
C72 C75 H75B 109.5
H75A C75 H75B 109.5
C72 C75 H75C 109.5
H75A C75 H75C 109.5
H75B C75 H75C 109.5
O27 C76 O28 124.8(8)
O27 C76 C77 117.9(8)
O28 C76 C77 117.2(9)
C79 C77 C76 112.1(8)
C79 C77 C80 109.3(7)
C76 C77 C80 105.4(7)
C79 C77 C78 111.3(7)
C76 C77 C78 111.3(7)
C80 C77 C78 107.1(7)
C77 C78 H78A 109.5
C77 C78 H78B 109.5
H78A C78 H78B 109.5
C77 C78 H78C 109.5
H78A C78 H78C 109.5
H78B C78 H78C 109.5
C77 C79 H79A 109.5
C77 C79 H79B 109.5
H79A C79 H79B 109.5
C77 C79 H79C 109.5
H79A C79 H79C 109.5
H79B C79 H79C 109.5
C77 C80 H80A 109.5
C77 C80 H80B 109.5
H80A C80 H80B 109.5
C77 C80 H80C 109.5
H80A C80 H80C 109.5
H80B C80 H80C 109.5
N1 C81 C82 178(3)
C81 C82 H82A 109.5
C81 C82 H82B 109.5
H82A C82 H82B 109.5
C81 C82 H82C 109.5
H82A C82 H82C 109.5
H82B C82 H82C 109.5
O16 C46 O15 126.1(12)
O16 C46 C47 122.9(14)
O15 C46 C47 110.8(13)
C50 C47 C48 108.5(10)
C50 C47 C49 117.6(12)
C48 C47 C49 102.2(10)
C50 C47 C46 108.1(11)
C48 C47 C46 114.1(12)
C49 C47 C46 106.5(10)
C47 C50 H50A 109.5
C47 C50 H50B 109.5
H50A C50 H50B 109.5
C47 C50 H50C 109.5
H50A C50 H50C 109.5
H50B C50 H50C 109.5
C47 C48 H48A 109.5
C47 C48 H48B 109.5
H48A C48 H48B 109.5
C47 C48 H48C 109.5
H48A C48 H48C 109.5
H48B C48 H48C 109.5
C47 C49 H49A 109.5
C47 C49 H49B 109.5
H49A C49 H49B 109.5
C47 C49 H49C 109.5
H49A C49 H49C 109.5
H49B C49 H49C 109.5

loop_
_geom_bond_atom_site_label_1
_geom_bond_atom_site_label_2
_geom_bond_distance
Cr1 O26 1.969(6)
Cr1 F1 1.993(4)
Cr1 O28 2.002(5)
Cr1 F8 2.007(4)
Cr1 O29 2.013(5)
Cr1 O31 2.033(6)
Cr2 F1 1.884(4)
Cr2 O30 1.929(5)
Cr2 O32 1.935(5)
Cr2 F2 1.941(4)
Cr2 O1 1.978(5)
Cr2 O3 1.982(5)
Cr3 F2 1.897(4)
Cr3 O2 1.927(5)
Cr3 F3 1.934(4)
Cr3 O5 1.939(6)
Cr3 O7 1.948(6)
Cr3 O4 1.968(6)
Cr4 F3 1.906(4)
Cr4 F4 1.927(4)
Cr4 O9 1.936(6)
Cr4 O11 1.939(5)
Cr4 O8 1.944(5)
Cr4 O6 1.954(6)
Cr5 F5 1.911(4)
Cr5 F4 1.926(4)
Cr5 O15 1.937(7)
Cr5 O10 1.938(6)
Cr5 O13 1.940(6)
Cr5 O12 1.942(6)
Cr6 F6 1.906(4)
Cr6 O17 1.921(6)
Cr6 F5 1.932(4)
Cr6 O14 1.937(6)
Cr6 O19 1.937(7)
Cr6 O16 1.956(7)
Cr7 F7 1.887(4)
Cr7 O21 1.927(6)
Cr7 O23 1.930(6)
Cr7 F6 1.932(4)
Cr7 O18 1.951(6)
Cr7 O20 1.978(7)
Cr8 F8 1.948(4)
Cr8 O25 1.961(5)
Cr8 F7 1.976(4)
Cr8 O22 1.982(5)
Cr8 O27 1.999(6)
Cr8 O24 2.000(6)
Cs1 F1 3.131(4)
Cs1 F8 3.158(4)
Cs1 F7 3.183(4)
Cs1 F4 3.322(4)
Cs1 F2 3.332(4)
Cs1 F5 3.359(4)
Cs1 F3 3.362(4)
Cs1 F6 3.381(4)
O1 C11 1.256(10)
O2 C11 1.254(10)
O3 C16 1.242(11)
O4 C16 1.272(11)
O5 C21 1.241(12)
O6 C21 1.265(11)
O7 C26 1.266(12)
O8 C26 1.259(12)
O9 C31 1.267(12)
O10 C31 1.228(12)
O11 C36 1.247(13)
O12 C36 1.249(14)
O13 C41 1.239(12)
O14 C41 1.201(12)
O15 C46 1.238(17)
O16 C46 1.226(16)
O17 C51 1.237(14)
O18 C51 1.257(13)
O19 C56 1.262(15)
O20 C56 1.236(14)
O21 C61 1.248(11)
O22 C61 1.247(10)
O23 C66 1.231(16)
O24 C66 1.247(16)
O25 C71 1.259(10)
O26 C71 1.252(11)
O27 C76 1.245(11)
O28 C76 1.263(10)
O29 C1 1.243(12)
O30 C1 1.274(11)
O31 C6 1.241(12)
O32 C6 1.268(13)
C1 C2 1.538(13)
C2 C4 1.496(10)
C2 C3 1.515(11)
C2 C5 1.516(10)
C3 H3A 0.9800
C3 H3B 0.9800
C3 H3C 0.9800
C4 H4A 0.9800
C4 H4B 0.9800
C4 H4C 0.9800
C5 H5A 0.9800
C5 H5B 0.9800
C5 H5C 0.9800
C6 C7A 1.534(8)
C6 C7 1.535(9)
C7 C9 1.515(14)
C7 C10 1.523(14)
C7 C8 1.531(14)
C8 H8A 0.9800
C8 H8B 0.9800
C8 H8C 0.9800
C9 H9A 0.9800
C9 H9B 0.9800
C9 H9C 0.9800
C10 H10A 0.9800
C10 H10B 0.9800
C10 H10C 0.9800
C7A C9A 1.513(13)
C7A C8A 1.517(12)
C7A C10A 1.527(13)
C8A H8A1 0.9800
C8A H8A2 0.9800
C8A H8A3 0.9800
C9A H9A1 0.9800
C9A H9A2 0.9800
C9A H9A3 0.9800
C10A H10D 0.9800
C10A H10E 0.9800
C10A H10F 0.9800
C11 C12 1.529(11)
C12 C14 1.508(10)
C12 C13 1.516(10)
C12 C15 1.522(10)
C13 H13A 0.9800
C13 H13B 0.9800
C13 H13C 0.9800
C14 H14A 0.9800
C14 H14B 0.9800
C14 H14C 0.9800
C15 H15A 0.9800
C15 H15B 0.9800
C15 H15C 0.9800
C16 C17 1.511(14)
C17 C20 1.495(10)
C17 C19 1.502(10)
C17 C18 1.537(10)
C18 H18A 0.9800
C18 H18B 0.9800
C18 H18C 0.9800
C19 H19A 0.9800
C19 H19B 0.9800
C19 H19C 0.9800
C20 H20A 0.9800
C20 H20B 0.9800
C20 H20C 0.9800
C21 C22 1.542(13)
C22 C25 1.512(10)
C22 C23 1.515(10)
C22 C24 1.516(11)
C23 H23A 0.9800
C23 H23B 0.9800
C23 H23C 0.9800
C24 H24A 0.9800
C24 H24B 0.9800
C24 H24C 0.9800
C25 H25A 0.9800
C25 H25B 0.9800
C25 H25C 0.9800
C26 C27 1.506(13)
C27 C28 1.505(11)
C27 C30 1.505(10)
C27 C29 1.506(11)
C28 H28A 0.9800
C28 H28B 0.9800
C28 H28C 0.9800
C29 H29A 0.9800
C29 H29B 0.9800
C29 H29C 0.9800
C30 H30A 0.9800
C30 H30B 0.9800
C30 H30C 0.9800
C31 C32 1.526(13)
C32 C34 1.491(10)
C32 C35 1.494(11)
C32 C33 1.552(11)
C33 H33A 0.9800
C33 H33B 0.9800
C33 H33C 0.9800
C34 H34A 0.9800
C34 H34B 0.9800
C34 H34C 0.9800
C35 H35A 0.9800
C35 H35B 0.9800
C35 H35C 0.9800
C36 C37 1.515(14)
C37 C40 1.512(11)
C37 C39 1.523(10)
C37 C38 1.530(10)
C38 H38A 0.9800
C38 H38B 0.9800
C38 H38C 0.9800
C39 H39A 0.9800
C39 H39B 0.9800
C39 H39C 0.9800
C40 H40A 0.9800
C40 H40B 0.9800
C40 H40C 0.9800
C41 C42 1.516(12)
C42 C43 1.508(10)
C42 C44 1.523(10)
C42 C45 1.534(11)
C43 H43A 0.9800
C43 H43B 0.9800
C43 H43C 0.9800
C44 H44A 0.9800
C44 H44B 0.9800
C44 H44C 0.9800
C45 H45A 0.9800
C45 H45B 0.9800
C45 H45C 0.9800
C51 C52 1.512(15)
C52 C53 1.470(11)
C52 C54 1.470(11)
C52 C55 1.551(12)
C53 H53A 0.9800
C53 H53B 0.9800
C53 H53C 0.9800
C54 H54A 0.9800
C54 H54B 0.9800
C54 H54C 0.9800
C55 H55A 0.9800
C55 H55B 0.9800
C55 H55C 0.9800
C56 C57 1.499(15)
C57 C59 1.488(11)
C57 C58 1.499(11)
C57 C60 1.499(11)
C58 H58A 0.9800
C58 H58B 0.9800
C58 H58C 0.9800
C59 H59A 0.9800
C59 H59B 0.9800
C59 H59C 0.9800
C60 H60A 0.9800
C60 H60B 0.9800
C60 H60C 0.9800
C61 C62 1.538(12)
C62 C64 1.516(10)
C62 C65 1.519(10)
C62 C63 1.537(10)
C63 H63A 0.9800
C63 H63B 0.9800
C63 H63C 0.9800
C64 H64A 0.9800
C64 H64B 0.9800
C64 H64C 0.9800
C65 H65A 0.9800
C65 H65B 0.9800
C65 H65C 0.9800
C66 C67 1.506(17)
C67 C68 1.469(12)
C67 C70 1.482(12)
C67 C69 1.588(12)
C68 H68A 0.9800
C68 H68B 0.9800
C68 H68C 0.9800
C69 H69A 0.9800
C69 H69B 0.9800
C69 H69C 0.9800
C70 H70A 0.9800
C70 H70B 0.9800
C70 H70C 0.9800
C71 C72 1.530(12)
C72 C75 1.513(10)
C72 C73 1.520(10)
C72 C74 1.531(10)
C73 H73A 0.9800
C73 H73B 0.9800
C73 H73C 0.9800
C74 H74A 0.9800
C74 H74B 0.9800
C74 H74C 0.9800
C75 H75A 0.9800
C75 H75B 0.9800
C75 H75C 0.9800
C76 C77 1.526(12)
C77 C79 1.501(9)
C77 C80 1.536(9)
C77 C78 1.552(10)
C78 H78A 0.9800
C78 H78B 0.9800
C78 H78C 0.9800
C79 H79A 0.9800
C79 H79B 0.9800
C79 H79C 0.9800
C80 H80A 0.9800
C80 H80B 0.9800
C80 H80C 0.9800
N1 C81 1.08(3)
C81 C82 1.49(3)
C82 H82A 0.9800
C82 H82B 0.9800
C82 H82C 0.9800
C46 C47 1.552(17)
C47 C50 1.469(12)
C47 C48 1.488(11)
C47 C49 1.546(12)
C50 H50A 0.9800
C50 H50B 0.9800
C50 H50C 0.9800
C48 H48A 0.9800
C48 H48B 0.9800
C48 H48C 0.9800
C49 H49A 0.9800
C49 H49B 0.9800
C49 H49C 0.9800

loop_
_geom_torsion_atom_site_label_1
_geom_torsion_atom_site_label_2
_geom_torsion_atom_site_label_3
_geom_torsion_atom_site_label_4
_geom_torsion
O30 Cr2 F1 Cr1 -50.3(3)
O32 Cr2 F1 Cr1 42.1(3)
F2 Cr2 F1 Cr1 132.4(3)
O1 Cr2 F1 Cr1 135(6)
O3 Cr2 F1 Cr1 -138.2(3)
O30 Cr2 F1 Cs1 165.2(2)
O32 Cr2 F1 Cs1 -102.5(2)
F2 Cr2 F1 Cs1 -12.1(2)
O1 Cr2 F1 Cs1 -10(6)
O3 Cr2 F1 Cs1 77.3(2)
O26 Cr1 F1 Cr2 -119(2)
O28 Cr1 F1 Cr2 117.7(3)
F8 Cr1 F1 Cr2 -149.4(3)
O29 Cr1 F1 Cr2 31.7(3)
O31 Cr1 F1 Cr2 -58.0(3)
O26 Cr1 F1 Cs1 27(3)
O28 Cr1 F1 Cs1 -96.3(2)
F8 Cr1 F1 Cs1 -3.44(17)
O29 Cr1 F1 Cs1 177.7(2)
O31 Cr1 F1 Cs1 87.9(2)
F8 Cs1 F1 Cr2 149.6(3)
F7 Cs1 F1 Cr2 -177.6(2)
F4 Cs1 F1 Cr2 -10.6(3)
F2 Cs1 F1 Cr2 9.55(16)
F5 Cs1 F1 Cr2 -94.6(3)
F3 Cs1 F1 Cr2 -17.41(19)
F6 Cs1 F1 Cr2 176.78(15)
F8 Cs1 F1 Cr1 2.81(14)
F7 Cs1 F1 Cr1 35.64(18)
F4 Cs1 F1 Cr1 -157.40(14)
F2 Cs1 F1 Cr1 -137.3(2)
F5 Cs1 F1 Cr1 118.6(3)
F3 Cs1 F1 Cr1 -164.22(18)
F6 Cs1 F1 Cr1 30.0(3)
O2 Cr3 F2 Cr2 55.4(3)
F3 Cr3 F2 Cr2 -124.9(2)
O5 Cr3 F2 Cr2 79(7)
O7 Cr3 F2 Cr2 144.1(3)
O4 Cr3 F2 Cr2 -36.2(3)
O2 Cr3 F2 Cs1 -172.6(2)
F3 Cr3 F2 Cs1 7.11(18)
O5 Cr3 F2 Cs1 -149(7)
O7 Cr3 F2 Cs1 -83.9(2)
O4 Cr3 F2 Cs1 95.8(2)
F1 Cr2 F2 Cr3 144.9(3)
O30 Cr2 F2 Cr3 57(5)
O32 Cr2 F2 Cr3 -121.1(3)
O1 Cr2 F2 Cr3 -35.0(3)
O3 Cr2 F2 Cr3 55.1(3)
F1 Cr2 F2 Cs1 10.57(17)
O30 Cr2 F2 Cs1 -77(5)
O32 Cr2 F2 Cs1 104.6(2)
O1 Cr2 F2 Cs1 -169.3(2)
O3 Cr2 F2 Cs1 -79.24(19)
F1 Cs1 F2 Cr3 -147.1(3)
F8 Cs1 F2 Cr3 -176.87(19)
F7 Cs1 F2 Cr3 -157.75(16)
F4 Cs1 F2 Cr3 18.43(19)
F5 Cs1 F2 Cr3 3.9(3)
F3 Cs1 F2 Cr3 -5.60(14)
F6 Cs1 F2 Cr3 92.6(6)
F1 Cs1 F2 Cr2 -8.62(14)
F8 Cs1 F2 Cr2 -38.34(18)
F7 Cs1 F2 Cr2 -19.2(3)
F4 Cs1 F2 Cr2 156.95(18)
F5 Cs1 F2 Cr2 142.44(15)
F3 Cs1 F2 Cr2 132.9(2)
F6 Cs1 F2 Cr2 -128.8(5)
F4 Cr4 F3 Cr3 135.5(3)
O9 Cr4 F3 Cr3 15(9)
O11 Cr4 F3 Cr3 -134.7(3)
O8 Cr4 F3 Cr3 44.6(3)
O6 Cr4 F3 Cr3 -47.0(3)
F4 Cr4 F3 Cs1 -1.12(17)
O9 Cr4 F3 Cs1 -121(8)
O11 Cr4 F3 Cs1 88.7(2)
O8 Cr4 F3 Cs1 -92.0(2)
O6 Cr4 F3 Cs1 176.4(2)
F2 Cr3 F3 Cr4 -143.9(3)
O2 Cr3 F3 Cr4 -133(9)
O5 Cr3 F3 Cr4 35.1(3)
O7 Cr3 F3 Cr4 -54.1(3)
O4 Cr3 F3 Cr4 121.9(3)
F2 Cr3 F3 Cs1 -6.92(18)
O2 Cr3 F3 Cs1 5(9)
O5 Cr3 F3 Cs1 172.2(2)
O7 Cr3 F3 Cs1 82.9(2)
O4 Cr3 F3 Cs1 -101.05(19)
F1 Cs1 F3 Cr4 174.13(17)
F8 Cs1 F3 Cr4 159.61(14)
F7 Cs1 F3 Cr4 -100.3(3)
F4 Cs1 F3 Cr4 0.89(13)
F2 Cs1 F3 Cr4 146.9(2)
F5 Cs1 F3 Cr4 -26.28(16)
F6 Cs1 F3 Cr4 -19.3(2)
F1 Cs1 F3 Cr3 32.62(17)
F8 Cs1 F3 Cr3 18.1(2)
F7 Cs1 F3 Cr3 118.2(3)
F4 Cs1 F3 Cr3 -140.6(2)
F2 Cs1 F3 Cr3 5.40(14)
F5 Cs1 F3 Cr3 -167.79(17)
F6 Cs1 F3 Cr3 -160.77(14)
F5 Cr5 F4 Cr4 -136.0(2)
O15 Cr5 F4 Cr4 133.6(3)
O10 Cr5 F4 Cr4 47.0(4)
O13 Cr5 F4 Cr4 7(5)
O12 Cr5 F4 Cr4 -48.7(3)
F5 Cr5 F4 Cs1 4.24(18)
O15 Cr5 F4 Cs1 -86.1(2)
O10 Cr5 F4 Cs1 -172.7(3)
O13 Cr5 F4 Cs1 147(5)
O12 Cr5 F4 Cs1 91.6(2)
F3 Cr4 F4 Cr5 140.8(2)
O9 Cr4 F4 Cr5 -40.9(3)
O11 Cr4 F4 Cr5 53.4(3)
O8 Cr4 F4 Cr5 -128.0(3)
O6 Cr4 F4 Cr5 37(5)
F3 Cr4 F4 Cs1 1.14(17)
O9 Cr4 F4 Cs1 179.5(2)
O11 Cr4 F4 Cs1 -86.2(2)
O8 Cr4 F4 Cs1 92.3(2)
O6 Cr4 F4 Cs1 -103(5)
F1 Cs1 F4 Cr5 -154.56(16)
F8 Cs1 F4 Cr5 106.1(4)
F7 Cs1 F4 Cr5 7.2(3)
F2 Cs1 F4 Cr5 -169.22(18)
F5 Cs1 F4 Cr5 -3.26(14)
F3 Cs1 F4 Cr5 -145.2(2)
F6 Cs1 F4 Cr5 20.42(18)
F1 Cs1 F4 Cr4 -10.2(2)
F8 Cs1 F4 Cr4 -109.6(4)
F7 Cs1 F4 Cr4 151.53(15)
F2 Cs1 F4 Cr4 -24.91(18)
F5 Cs1 F4 Cr4 141.1(2)
F3 Cs1 F4 Cr4 -0.89(13)
F6 Cs1 F4 Cr4 164.73(18)
F4 Cr5 F5 Cr6 -141.6(2)
O15 Cr5 F5 Cr6 -51.5(3)
O10 Cr5 F5 Cr6 -33(5)
O13 Cr5 F5 Cr6 40.6(4)
O12 Cr5 F5 Cr6 128.6(3)
F4 Cr5 F5 Cs1 -4.17(18)
O15 Cr5 F5 Cs1 86.0(2)
O10 Cr5 F5 Cs1 104(5)
O13 Cr5 F5 Cs1 178.1(3)
O12 Cr5 F5 Cs1 -94.0(2)
F6 Cr6 F5 Cr5 138.4(2)
O17 Cr6 F5 Cr5 53(11)
O14 Cr6 F5 Cr5 -40.6(3)
O19 Cr6 F5 Cr5 -127.4(3)
O16 Cr6 F5 Cr5 49.6(3)
F6 Cr6 F5 Cs1 1.85(18)
O17 Cr6 F5 Cs1 -84(11)
O14 Cr6 F5 Cs1 -177.1(3)
O19 Cr6 F5 Cs1 96.1(2)
O16 Cr6 F5 Cs1 -87.0(2)
F1 Cs1 F5 Cr5 107.0(3)
F8 Cs1 F5 Cr5 -155.84(15)
F7 Cs1 F5 Cr5 -169.19(18)
F4 Cs1 F5 Cr5 3.26(14)
F2 Cs1 F5 Cr5 23.0(2)
F3 Cs1 F5 Cr5 29.96(17)
F6 Cs1 F5 Cr5 -143.0(2)
F1 Cs1 F5 Cr6 -111.4(3)
F8 Cs1 F5 Cr6 -14.2(2)
F7 Cs1 F5 Cr6 -27.58(17)
F4 Cs1 F5 Cr6 144.9(2)
F2 Cs1 F5 Cr6 164.65(15)
F3 Cs1 F5 Cr6 171.57(18)
F6 Cs1 F5 Cr6 -1.44(14)
O17 Cr6 F6 Cr7 -49.6(4)
F5 Cr6 F6 Cr7 131.6(3)
O14 Cr6 F6 Cr7 -90(10)
O19 Cr6 F6 Cr7 41.0(3)
O16 Cr6 F6 Cr7 -138.0(3)
O17 Cr6 F6 Cs1 176.9(3)
F5 Cr6 F6 Cs1 -1.84(18)
O14 Cr6 F6 Cs1 137(10)
O19 Cr6 F6 Cs1 -92.4(2)
O16 Cr6 F6 Cs1 88.5(2)
F7 Cr7 F6 Cr6 -140.7(3)
O21 Cr7 F6 Cr6 -49(4)
O23 Cr7 F6 Cr6 127.6(3)
O18 Cr7 F6 Cr6 38.9(3)
O20 Cr7 F6 Cr6 -51.1(3)
F7 Cr7 F6 Cs1 -5.63(17)
O21 Cr7 F6 Cs1 86(4)
O23 Cr7 F6 Cs1 -97.4(2)
O18 Cr7 F6 Cs1 173.9(3)
O20 Cr7 F6 Cs1 83.9(2)
F1 Cs1 F6 Cr6 151.88(16)
F8 Cs1 F6 Cr6 172.53(18)
F7 Cs1 F6 Cr6 144.1(2)
F4 Cs1 F6 Cr6 -22.79(18)
F2 Cs1 F6 Cr6 -96.9(6)
F5 Cs1 F6 Cr6 1.46(14)
F3 Cs1 F6 Cr6 -8.3(2)
F1 Cs1 F6 Cr7 12.4(3)
F8 Cs1 F6 Cr7 33.07(17)
F7 Cs1 F6 Cr7 4.60(14)
F4 Cs1 F6 Cr7 -162.25(17)
F2 Cs1 F6 Cr7 123.6(5)
F5 Cs1 F6 Cr7 -138.0(2)
F3 Cs1 F6 Cr7 -147.71(14)
O21 Cr7 F7 Cr8 46.2(3)
O23 Cr7 F7 Cr8 -47.1(3)
F6 Cr7 F7 Cr8 -137.5(3)
O18 Cr7 F7 Cr8 -150(8)
O20 Cr7 F7 Cr8 132.3(3)
O21 Cr7 F7 Cs1 -169.9(3)
O23 Cr7 F7 Cs1 96.8(2)
F6 Cr7 F7 Cs1 6.44(19)
O18 Cr7 F7 Cs1 -7(8)
O20 Cr7 F7 Cs1 -83.8(2)
F8 Cr8 F7 Cr7 145.4(3)
O25 Cr8 F7 Cr7 84(5)
O22 Cr8 F7 Cr7 -35.0(3)
O27 Cr8 F7 Cr7 -122.6(3)
O24 Cr8 F7 Cr7 54.9(3)
F8 Cr8 F7 Cs1 -1.11(18)
O25 Cr8 F7 Cs1 -62(5)
O22 Cr8 F7 Cs1 178.5(2)
O27 Cr8 F7 Cs1 90.9(2)
O24 Cr8 F7 Cs1 -91.6(2)
F1 Cs1 F7 Cr7 -179.7(2)
F8 Cs1 F7 Cr7 -146.8(3)
F4 Cs1 F7 Cr7 13.3(3)
F2 Cs1 F7 Cr7 -171.97(16)
F5 Cs1 F7 Cr7 21.07(19)
F3 Cs1 F7 Cr7 95.3(3)
F6 Cs1 F7 Cr7 -5.07(15)
F1 Cs1 F7 Cr8 -32.05(18)
F8 Cs1 F7 Cr8 0.89(14)
F4 Cs1 F7 Cr8 161.02(14)
F2 Cs1 F7 Cr8 -24.3(3)
F5 Cs1 F7 Cr8 168.76(18)
F3 Cs1 F7 Cr8 -117.0(3)
F6 Cs1 F7 Cr8 142.6(2)
O25 Cr8 F8 Cr1 -47.5(3)
F7 Cr8 F8 Cr1 134.7(2)
O22 Cr8 F8 Cr1 10(28)
O27 Cr8 F8 Cr1 51.6(3)
O24 Cr8 F8 Cr1 -136.4(3)
O25 Cr8 F8 Cs1 179.0(2)
F7 Cr8 F8 Cs1 1.13(18)
O22 Cr8 F8 Cs1 -123(45)
O27 Cr8 F8 Cs1 -82.0(2)
O24 Cr8 F8 Cs1 90.0(2)
O26 Cr1 F8 Cr8 52.0(3)
F1 Cr1 F8 Cr8 -130.4(2)
O28 Cr1 F8 Cr8 -47.4(3)
O29 Cr1 F8 Cr8 -94(7)
O31 Cr1 F8 Cr8 141.5(3)
O26 Cr1 F8 Cs1 -174.2(2)
F1 Cr1 F8 Cs1 3.37(17)
O28 Cr1 F8 Cs1 86.4(2)
O29 Cr1 F8 Cs1 40(7)
O31 Cr1 F8 Cs1 -84.7(2)
F1 Cs1 F8 Cr8 134.3(2)
F7 Cs1 F8 Cr8 -0.91(14)
F4 Cs1 F8 Cr8 -113.1(4)
F2 Cs1 F8 Cr8 162.48(18)
F5 Cs1 F8 Cr8 -18.3(3)
F3 Cs1 F8 Cr8 153.27(14)
F6 Cs1 F8 Cr8 -27.55(18)
F1 Cs1 F8 Cr1 -2.76(14)
F7 Cs1 F8 Cr1 -138.0(2)
F4 Cs1 F8 Cr1 109.8(4)
F2 Cs1 F8 Cr1 25.37(17)
F5 Cs1 F8 Cr1 -155.43(14)
F3 Cs1 F8 Cr1 16.2(2)
F6 Cs1 F8 Cr1 -164.66(17)
F1 Cr2 O1 C11 -16(6)
O30 Cr2 O1 C11 168.8(9)
O32 Cr2 O1 C11 76.6(9)
F2 Cr2 O1 C11 -13.9(8)
O3 Cr2 O1 C11 -103.4(8)
F2 Cr3 O2 C11 -47.1(9)
F3 Cr3 O2 C11 -59(9)
O5 Cr3 O2 C11 133.8(9)
O7 Cr3 O2 C11 -137.0(9)
O4 Cr3 O2 C11 47.0(9)
F1 Cr2 O3 C16 -137.1(8)
O30 Cr2 O3 C16 128.5(8)
O32 Cr2 O3 C16 40(4)
F2 Cr2 O3 C16 -51.6(8)
O1 Cr2 O3 C16 40.7(8)
F2 Cr3 O4 C16 -6.7(8)
O2 Cr3 O4 C16 -97.5(8)
F3 Cr3 O4 C16 81.0(8)
O5 Cr3 O4 C16 175.4(8)
O7 Cr3 O4 C16 168(3)
F2 Cr3 O5 C21 155(6)
O2 Cr3 O5 C21 178.9(10)
F3 Cr3 O5 C21 -0.8(10)
O7 Cr3 O5 C21 90.1(10)
O4 Cr3 O5 C21 -89.4(10)
F3 Cr4 O6 C21 38.7(9)
F4 Cr4 O6 C21 143(5)
O9 Cr4 O6 C21 -139.6(9)
O11 Cr4 O6 C21 125.9(9)
O8 Cr4 O6 C21 -52.7(9)
F2 Cr3 O7 C26 124.5(9)
O2 Cr3 O7 C26 -144.7(9)
F3 Cr3 O7 C26 36.8(9)
O5 Cr3 O7 C26 -57.5(9)
O4 Cr3 O7 C26 -50(4)
F3 Cr4 O8 C26 -9.7(11)
F4 Cr4 O8 C26 -97.2(11)
O9 Cr4 O8 C26 169.4(11)
O11 Cr4 O8 C26 14(11)
O6 Cr4 O8 C26 83.4(11)
F3 Cr4 O9 C31 122(8)
F4 Cr4 O9 C31 1.7(9)
O11 Cr4 O9 C31 -88.2(9)
O8 Cr4 O9 C31 92.5(9)
O6 Cr4 O9 C31 -175.7(9)
F5 Cr5 O10 C31 -130(5)
F4 Cr5 O10 C31 -21.8(12)
O15 Cr5 O10 C31 -111.9(12)
O13 Cr5 O10 C31 155.8(12)
O12 Cr5 O10 C31 68.1(12)
F3 Cr4 O11 C36 -108.0(9)
F4 Cr4 O11 C36 -20.5(9)
O9 Cr4 O11 C36 73.0(9)
O8 Cr4 O11 C36 -132(10)
O6 Cr4 O11 C36 158.8(9)
F5 Cr5 O12 C36 95.9(10)
F4 Cr5 O12 C36 6.3(10)
O15 Cr5 O12 C36 94(7)
O10 Cr5 O12 C36 -85.1(10)
O13 Cr5 O12 C36 -170.7(10)
F5 Cr5 O13 C41 -19.2(12)
F4 Cr5 O13 C41 -162(4)
O15 Cr5 O13 C41 71.3(12)
O10 Cr5 O13 C41 157.7(12)
O12 Cr5 O13 C41 -106.4(12)
F6 Cr6 O14 C41 -121(9)
O17 Cr6 O14 C41 -160.6(13)
F5 Cr6 O14 C41 18.1(13)
O19 Cr6 O14 C41 108.7(13)
O16 Cr6 O14 C41 -72.2(13)
F5 Cr5 O15 C46 26.9(12)
F4 Cr5 O15 C46 116.5(12)
O10 Cr5 O15 C46 -152.1(12)
O13 Cr5 O15 C46 -66.5(12)
O12 Cr5 O15 C46 28(7)
F6 Cr6 O16 C46 -108.2(11)
O17 Cr6 O16 C46 159.3(11)
F5 Cr6 O16 C46 -20.7(11)
O14 Cr6 O16 C46 73.0(11)
O19 Cr6 O16 C46 89(5)
F6 Cr6 O17 C51 36.7(14)
F5 Cr6 O17 C51 122(11)
O14 Cr6 O17 C51 -144.3(14)
O19 Cr6 O17 C51 -57.6(14)
O16 Cr6 O17 C51 125.5(14)
F7 Cr7 O18 C51 10(9)
O21 Cr7 O18 C51 173.1(14)
O23 Cr7 O18 C51 -93.7(14)
F6 Cr7 O18 C51 -3.2(14)
O20 Cr7 O18 C51 87.0(14)
F6 Cr6 O19 C56 -8.6(11)
O17 Cr6 O19 C56 83.9(11)
F5 Cr6 O19 C56 -96.1(11)
O14 Cr6 O19 C56 170.2(11)
O16 Cr6 O19 C56 154(5)
F7 Cr7 O20 C56 127.8(10)
O21 Cr7 O20 C56 -137.5(11)
O23 Cr7 O20 C56 -77(10)
F6 Cr7 O20 C56 42.3(10)
O18 Cr7 O20 C56 -50.2(10)
F7 Cr7 O21 C61 -34.5(11)
O23 Cr7 O21 C61 57.5(11)
F6 Cr7 O21 C61 -126(3)
O18 Cr7 O21 C61 146.0(11)
O20 Cr7 O21 C61 -123.8(11)
F8 Cr8 O22 C61 124(45)
O25 Cr8 O22 C61 -178.2(10)
F7 Cr8 O22 C61 -0.4(10)
O27 Cr8 O22 C61 82.7(10)
O24 Cr8 O22 C61 -89.3(10)
F7 Cr7 O23 C66 13.4(15)
O21 Cr7 O23 C66 -81.3(15)
F6 Cr7 O23 C66 98.8(15)
O18 Cr7 O23 C66 -168.6(15)
O20 Cr7 O23 C66 -142(10)
F8 Cr8 O24 C66 -123.9(12)
O25 Cr8 O24 C66 144.1(12)
F7 Cr8 O24 C66 -37.1(12)
O22 Cr8 O24 C66 56.4(12)
O27 Cr8 O24 C66 -19(2)
F8 Cr8 O25 C71 12.1(9)
F7 Cr8 O25 C71 73(5)
O22 Cr8 O25 C71 -167.5(9)
O27 Cr8 O25 C71 -79.9(9)
O24 Cr8 O25 C71 102.5(9)
F1 Cr1 O26 C71 -55(3)
O28 Cr1 O26 C71 67.9(9)
F8 Cr1 O26 C71 -24.6(9)
O29 Cr1 O26 C71 154.4(9)
O31 Cr1 O26 C71 -115.8(9)
F8 Cr8 O27 C76 -12.6(7)
O25 Cr8 O27 C76 79.6(7)
F7 Cr8 O27 C76 -99.3(7)
O22 Cr8 O27 C76 167.0(7)
O24 Cr8 O27 C76 -117.2(16)
O26 Cr1 O28 C76 -92.6(7)
F1 Cr1 O28 C76 83.4(7)
F8 Cr1 O28 C76 -0.7(7)
O29 Cr1 O28 C76 178.0(7)
O31 Cr1 O28 C76 110.0(15)
O26 Cr1 O29 C1 -170.5(9)
F1 Cr1 O29 C1 11.8(9)
O28 Cr1 O29 C1 -71.1(9)
F8 Cr1 O29 C1 -25(8)
O31 Cr1 O29 C1 100.0(9)
F1 Cr2 O30 C1 46.2(7)
O32 Cr2 O30 C1 -48.0(7)
F2 Cr2 O30 C1 133(4)
O1 Cr2 O30 C1 -134.0(7)
O3 Cr2 O30 C1 135.8(7)
O26 Cr1 O31 C6 -131.2(10)
F1 Cr1 O31 C6 53.0(10)
O28 Cr1 O31 C6 27(2)
F8 Cr1 O31 C6 137.3(10)
O29 Cr1 O31 C6 -41.2(10)
F1 Cr2 O32 C6 -3.9(12)
O30 Cr2 O32 C6 90.6(12)
F2 Cr2 O32 C6 -89.4(12)
O1 Cr2 O32 C6 178.3(12)
O3 Cr2 O32 C6 179(100)
Cr1 O29 C1 O30 -23.9(16)
Cr1 O29 C1 C2 157.7(6)
Cr2 O30 C1 O29 -12.4(14)
Cr2 O30 C1 C2 166.1(6)
O29 C1 C2 C4 123.9(10)
O30 C1 C2 C4 -54.7(11)
O29 C1 C2 C3 -114.8(10)
O30 C1 C2 C3 66.6(10)
O29 C1 C2 C5 3.6(12)
O30 C1 C2 C5 -175.0(8)
Cr1 O31 C6 O32 -29(2)
Cr1 O31 C6 C7A 161.5(11)
Cr1 O31 C6 C7 129.3(13)
Cr2 O32 C6 O31 -3(2)
Cr2 O32 C6 C7A 167.4(8)
Cr2 O32 C6 C7 -158.0(15)
O31 C6 C7 C9 -145.8(19)
O32 C6 C7 C9 13(3)
C7A C6 C7 C9 91(3)
O31 C6 C7 C10 98(2)
O32 C6 C7 C10 -103(2)
C7A C6 C7 C10 -26(2)
O31 C6 C7 C8 -24(3)
O32 C6 C7 C8 135(2)
C7A C6 C7 C8 -148(4)
O31 C6 C7A C9A -133.5(15)
O32 C6 C7A C9A 55.5(17)
C7 C6 C7A C9A -63(3)
O31 C6 C7A C8A -8(2)
O32 C6 C7A C8A -179.3(13)
C7 C6 C7A C8A 62(2)
O31 C6 C7A C10A 113.5(16)
O32 C6 C7A C10A -57.5(16)
C7 C6 C7A C10A -176(3)
Cr3 O2 C11 O1 10.8(16)
Cr3 O2 C11 C12 -165.3(6)
Cr2 O1 C11 O2 28.7(16)
Cr2 O1 C11 C12 -155.2(6)
O2 C11 C12 C14 60.4(12)
O1 C11 C12 C14 -116.1(10)
O2 C11 C12 C13 -176.0(9)
O1 C11 C12 C13 7.5(13)
O2 C11 C12 C15 -56.5(11)
O1 C11 C12 C15 127.0(10)
Cr2 O3 C16 O4 23.0(14)
Cr2 O3 C16 C17 -151.9(6)
Cr3 O4 C16 O3 14.8(15)
Cr3 O4 C16 C17 -170.3(6)
O3 C16 C17 C20 -169.1(8)
O4 C16 C17 C20 15.6(12)
O3 C16 C17 C19 -45.2(12)
O4 C16 C17 C19 139.4(9)
O3 C16 C17 C18 70.0(10)
O4 C16 C17 C18 -105.4(10)
Cr3 O5 C21 O6 -10.6(18)
Cr3 O5 C21 C22 168.3(6)
Cr4 O6 C21 O5 -13.9(17)
Cr4 O6 C21 C22 167.2(6)
O5 C21 C22 C25 -176.0(9)
O6 C21 C22 C25 2.9(14)
O5 C21 C22 C23 60.6(12)
O6 C21 C22 C23 -120.4(10)
O5 C21 C22 C24 -54.3(12)
O6 C21 C22 C24 124.7(10)
Cr4 O8 C26 O7 -6.7(19)
Cr4 O8 C26 C27 175.1(7)
Cr3 O7 C26 O8 -11.4(17)
Cr3 O7 C26 C27 166.7(7)
O8 C26 C27 C28 68.0(12)
O7 C26 C27 C28 -110.2(11)
O8 C26 C27 C30 -169.0(10)
O7 C26 C27 C30 12.8(15)
O8 C26 C27 C29 -49.3(13)
O7 C26 C27 C29 132.5(11)
Cr5 O10 C31 O9 -11(2)
Cr5 O10 C31 C32 169.0(8)
Cr4 O9 C31 O10 24.8(18)
Cr4 O9 C31 C32 -155.7(7)
O10 C31 C32 C34 28.8(15)
O9 C31 C32 C34 -150.7(10)
O10 C31 C32 C35 -96.9(12)
O9 C31 C32 C35 83.6(12)
O10 C31 C32 C33 151.1(10)
O9 C31 C32 C33 -28.5(13)
Cr4 O11 C36 O12 -15.0(16)
Cr4 O11 C36 C37 159.7(6)
Cr5 O12 C36 O11 24.8(16)
Cr5 O12 C36 C37 -150.1(7)
O11 C36 C37 C40 31.9(12)
O12 C36 C37 C40 -152.8(9)
O11 C36 C37 C39 155.3(9)
O12 C36 C37 C39 -29.4(12)
O11 C36 C37 C38 -86.9(11)
O12 C36 C37 C38 88.4(11)
Cr6 O14 C41 O13 1(2)
Cr6 O14 C41 C42 173.6(8)
Cr5 O13 C41 O14 -1(2)
Cr5 O13 C41 C42 -173.1(8)
O14 C41 C42 C43 168.4(10)
O13 C41 C42 C43 -18.9(14)
O14 C41 C42 C44 45.4(14)
O13 C41 C42 C44 -141.8(10)
O14 C41 C42 C45 -72.1(13)
O13 C41 C42 C45 100.6(12)
Cr6 O17 C51 O18 -10(3)
Cr6 O17 C51 C52 174.0(9)
Cr7 O18 C51 O17 -12(3)
Cr7 O18 C51 C52 164.1(9)
O17 C51 C52 C53 -33(2)
O18 C51 C52 C53 150.9(14)
O17 C51 C52 C54 -171.8(14)
O18 C51 C52 C54 12(2)
O17 C51 C52 C55 77.0(16)
O18 C51 C52 C55 -99.6(15)
Cr7 O20 C56 O19 -20.2(19)
Cr7 O20 C56 C57 156.5(8)
Cr6 O19 C56 O20 -2(2)
Cr6 O19 C56 C57 -178.8(7)
O20 C56 C57 C59 59.3(15)
O19 C56 C57 C59 -123.7(12)
O20 C56 C57 C58 176.8(11)
O19 C56 C57 C58 -6.2(16)
O20 C56 C57 C60 -61.5(14)
O19 C56 C57 C60 115.5(12)
Cr8 O22 C61 O21 15.8(18)
Cr8 O22 C61 C62 -161.7(7)
Cr7 O21 C61 O22 6.5(19)
Cr7 O21 C61 C62 -176.1(7)
O22 C61 C62 C64 94.3(11)
O21 C61 C62 C64 -83.3(11)
O22 C61 C62 C65 -22.7(13)
O21 C61 C62 C65 159.6(10)
O22 C61 C62 C63 -146.7(10)
O21 C61 C62 C63 35.6(13)
Cr7 O23 C66 O24 3(3)
Cr7 O23 C66 C67 173.4(8)
Cr8 O24 C66 O23 13(3)
Cr8 O24 C66 C67 -156.7(10)
O23 C66 C67 C68 33(2)
O24 C66 C67 C68 -155.8(14)
O23 C66 C67 C70 178.2(14)
O24 C66 C67 C70 -11(2)
O23 C66 C67 C69 -75.8(17)
O24 C66 C67 C69 95.4(17)
Cr1 O26 C71 O25 -7.0(15)
Cr1 O26 C71 C72 167.8(6)
Cr8 O25 C71 O26 16.0(16)
Cr8 O25 C71 C72 -158.9(6)
O26 C71 C72 C75 -82.4(10)
O25 C71 C72 C75 92.9(10)
O26 C71 C72 C73 157.7(8)
O25 C71 C72 C73 -27.0(11)
O26 C71 C72 C74 35.1(11)
O25 C71 C72 C74 -149.6(8)
Cr8 O27 C76 O28 -35.0(13)
Cr8 O27 C76 C77 142.4(6)
Cr1 O28 C76 O27 43.2(12)
Cr1 O28 C76 C77 -134.2(6)
O27 C76 C77 C79 37.7(11)
O28 C76 C77 C79 -144.7(8)
O27 C76 C77 C80 -81.2(9)
O28 C76 C77 C80 96.4(9)
O27 C76 C77 C78 163.0(7)
O28 C76 C77 C78 -19.4(10)
Cr6 O16 C46 O15 0(2)
Cr6 O16 C46 C47 -175.8(7)
Cr5 O15 C46 O16 -4(2)
Cr5 O15 C46 C47 172.3(7)
O16 C46 C47 C50 -24.7(17)
O15 C46 C47 C50 159.0(11)
O16 C46 C47 C48 -145.5(12)
O15 C46 C47 C48 38.2(15)
O16 C46 C47 C49 102.5(14)
O15 C46 C47 C49 -73.7(14)
